data_4349188
loop_
_publ_author_name
'Kindermann, Nicole'
'Schober, Anne'
'Demeshko, Serhiy'
'Lehnert, Nicolai'
'Meyer, Franc'

_publ_section_title
;
 Reductive Transformations of a Pyrazolate-Based Bioinspired
 Diiron-Dinitrosyl Complex.
;
_journal_issue 21
_journal_name_full 'Inorganic chemistry'
_journal_page_first 11538
_journal_page_last 11550
_journal_paper_doi 10.1021/acs.inorgchem.6b02080
_journal_volume 55
_journal_year 2016
_chemical_formula_moiety 'C28 H46 Fe2 N10 O4 2+, 2(C24 H20 B -), 0.5(C3 H5 N)'
_chemical_formula_sum 'C77.5 H88.5 B2 Fe2 N10.5 O4'
_chemical_formula_weight 1364.40
_space_group_crystal_system triclinic
_space_group_IT_number 2
_space_group_name_Hall '-P 1'
_space_group_name_H-M_alt 'P -1'
_atom_sites_solution_hydrogens geom
_audit_creation_method SHELXL-2014/7
_cell_angle_alpha 100.83(3)
_cell_angle_beta 90.48(3)
_cell_angle_gamma 104.63(3)
_cell_formula_units_Z 4
_cell_length_a 12.585(3)
_cell_length_b 23.041(5)
_cell_length_c 25.469(5)
_cell_measurement_reflns_used 69839
_cell_measurement_temperature 133(2)
_cell_measurement_theta_max 25.670
_cell_measurement_theta_min 1.353
_cell_volume 7006(3)
_computing_cell_refinement 'X-AREA (Stoe & Cie, 2002)'
_computing_data_collection 'X-AREA (Stoe & Cie, 2002)'
_computing_data_reduction 'X-AREA (Stoe & Cie, 2002)'
_computing_molecular_graphics 'DIAMOND (Brandenburg, 2012)'
_computing_publication_material 'SHELXL-2014 (Sheldrick, 2014)'
_computing_structure_refinement 'SHELXL-2014/7 (Sheldrick, 2014)'
_computing_structure_solution 'SHELXS-2014 (Sheldrick, 2014)'
_diffrn_ambient_temperature 133(2)
_diffrn_measured_fraction_theta_full 1.000
_diffrn_measured_fraction_theta_max 0.991
_diffrn_measurement_device_type 'Stoe IPDS II'
_diffrn_measurement_method \w
_diffrn_radiation_type MoK\a
_diffrn_radiation_wavelength 0.71073
_diffrn_reflns_av_R_equivalents 0.0931
_diffrn_reflns_av_unetI/netI 0.1403
_diffrn_reflns_Laue_measured_fraction_full 1.000
_diffrn_reflns_Laue_measured_fraction_max 0.991
_diffrn_reflns_limit_h_max 15
_diffrn_reflns_limit_h_min -15
_diffrn_reflns_limit_k_max 27
_diffrn_reflns_limit_k_min -27
_diffrn_reflns_limit_l_max 30
_diffrn_reflns_limit_l_min -30
_diffrn_reflns_number 69839
_diffrn_reflns_point_group_measured_fraction_full 1.000
_diffrn_reflns_point_group_measured_fraction_max 0.991
_diffrn_reflns_theta_full 25.242
_diffrn_reflns_theta_max 25.670
_diffrn_reflns_theta_min 1.353
_diffrn_source 'fine-focus sealed tube'
_exptl_absorpt_coefficient_mu 0.472
_exptl_absorpt_correction_T_max 0.9588
_exptl_absorpt_correction_T_min 0.8262
_exptl_absorpt_correction_type numerical
_exptl_absorpt_process_details 'X-RED (Stoe & Cie, 2002)'
_exptl_crystal_colour brown
_exptl_crystal_density_diffrn 1.293
_exptl_crystal_description block
_exptl_crystal_F_000 2884
_exptl_crystal_size_max 0.180
_exptl_crystal_size_mid 0.160
_exptl_crystal_size_min 0.140
_refine_diff_density_max 1.221
_refine_diff_density_min -0.430
_refine_diff_density_rms 0.059
_refine_ls_extinction_method none
_refine_ls_goodness_of_fit_ref 0.926
_refine_ls_hydrogen_treatment constr
_refine_ls_matrix_type full
_refine_ls_number_parameters 1775
_refine_ls_number_reflns 26353
_refine_ls_number_restraints 75
_refine_ls_restrained_S_all 0.930
_refine_ls_R_factor_all 0.1388
_refine_ls_R_factor_gt 0.0648
_refine_ls_shift/su_max 0.002
_refine_ls_shift/su_mean 0.000
_refine_ls_structure_factor_coef Fsqd
_refine_ls_weighting_details 'w=1/[\s^2^(Fo^2^)+(0.0313P)^2^] where P=(Fo^2^+2Fc^2^)/3'
_refine_ls_weighting_scheme calc
_refine_ls_wR_factor_gt 0.0954
_refine_ls_wR_factor_ref 0.1126
_reflns_Friedel_coverage 0.000
_reflns_number_gt 14274
_reflns_number_total 26353
_reflns_threshold_expression 'I > 2\s(I)'
_cod_data_source_file ic6b02080_si_002.cif
_cod_data_source_block 2b-nk392
_cod_original_cell_volume 7007(3)
_cod_original_formula_sum 'C77.50 H88.50 B2 Fe2 N10.50 O4'
_cod_database_code 4349188
_shelx_shelxl_version_number 2014/7
_shelx_space_group_comment
;
The symmetry employed for this shelxl refinement is uniquely defined
by the following loop, which should always be used as a source of
symmetry information in preference to the above space-group names.
They are only intended as comments.
;
_shelx_estimated_absorpt_t_min 0.920
_shelx_estimated_absorpt_t_max 0.937

loop_
_space_group_symop_operation_xyz
'x, y, z'
'-x, -y, -z'

loop_
_atom_site_label
_atom_site_type_symbol
_atom_site_fract_x
_atom_site_fract_y
_atom_site_fract_z
_atom_site_U_iso_or_equiv
_atom_site_adp_type
_atom_site_occupancy
_atom_site_site_symmetry_order
_atom_site_calc_flag
_atom_site_refinement_flags_posn
_atom_site_refinement_flags_adp
_atom_site_refinement_flags_occupancy
_atom_site_disorder_assembly
_atom_site_disorder_group
Fe1 Fe 0.06804(5) 0.63088(3) 0.32072(2) 0.03467(16) Uani 1 1 d . . . . .
Fe2 Fe 0.15962(5) 0.76255(3) 0.47025(2) 0.03290(16) Uani 1 1 d . . . . .
Fe3 Fe 0.63824(5) 0.84425(3) 0.85304(2) 0.02341(13) Uani 1 1 d . . . . .
Fe4 Fe 0.70203(5) 0.77089(3) 0.99025(2) 0.02289(13) Uani 1 1 d . . . . .
O1 O -0.1278(3) 0.6648(2) 0.30441(15) 0.0710(11) Uani 1 1 d . . . . .
O2 O 0.3677(4) 0.7379(2) 0.47889(19) 0.0957(16) Uani 1 1 d . . . . .
O3 O -0.0112(3) 0.61446(14) 0.38635(12) 0.0476(9) Uani 1 1 d . . . . .
O4 O 0.0526(3) 0.68077(15) 0.46370(12) 0.0464(8) Uani 1 1 d . . . . .
O5 O 0.4056(3) 0.80836(19) 0.85253(17) 0.0696(11) Uani 1 1 d . . . . .
O6 O 0.8987(3) 0.74170(15) 0.95379(13) 0.0487(9) Uani 1 1 d . . . . .
O7 O 0.6768(2) 0.90171(13) 0.92544(10) 0.0305(7) Uani 1 1 d . . . . .
O8 O 0.7210(2) 0.86120(12) 0.99341(10) 0.0269(6) Uani 1 1 d . . . . .
N1 N 0.1708(3) 0.71959(16) 0.34545(13) 0.0299(8) Uani 1 1 d . . . . .
N2 N 0.2027(3) 0.75971(18) 0.39254(14) 0.0413(10) Uani 1 1 d . . . . .
N3 N 0.1778(3) 0.64079(17) 0.25478(14) 0.0408(10) Uani 1 1 d . . . . .
N4 N 0.1959(4) 0.58704(19) 0.34616(16) 0.0542(12) Uani 1 1 d . . . . .
N5 N 0.0127(4) 0.53814(19) 0.27023(16) 0.0589(13) Uani 1 1 d . . . . .
N6 N 0.2468(4) 0.85978(19) 0.47048(15) 0.0555(12) Uani 1 1 d . . . . .
N7 N 0.0176(4) 0.8018(2) 0.45717(15) 0.0514(11) Uani 1 1 d . . . . .
N8 N 0.1391(3) 0.80514(17) 0.55197(14) 0.0394(9) Uani 1 1 d . . . . .
N9 N -0.0420(3) 0.65538(19) 0.29768(15) 0.0461(10) Uani 1 1 d . . . . .
N10 N 0.2783(3) 0.7408(2) 0.48693(16) 0.0510(11) Uani 1 1 d . . . . .
N11 N 0.6202(3) 0.75689(14) 0.86941(12) 0.0248(7) Uani 1 1 d . . . . .
N12 N 0.6476(3) 0.73424(15) 0.91159(12) 0.0246(7) Uani 1 1 d . . . . .
N13 N 0.6285(3) 0.78462(15) 0.77272(13) 0.0293(8) Uani 1 1 d . . . . .
N14 N 0.8186(3) 0.85679(16) 0.83951(13) 0.0284(8) Uani 1 1 d . . . . .
N15 N 0.6642(3) 0.91303(15) 0.80148(12) 0.0292(8) Uani 1 1 d . . . . .
N16 N 0.6426(3) 0.67103(14) 0.99099(12) 0.0244(7) Uani 1 1 d . . . . .
N17 N 0.5265(3) 0.76281(15) 1.01504(12) 0.0246(7) Uani 1 1 d . . . . .
N18 N 0.7251(3) 0.77188(15) 1.07511(12) 0.0253(7) Uani 1 1 d . . . . .
N19 N 0.4947(3) 0.83575(16) 0.85565(13) 0.0330(8) Uani 1 1 d . . . . .
N20 N 0.8382(3) 0.76682(15) 0.97591(13) 0.0291(8) Uani 1 1 d . . . . .
C1 C 0.3030(5) 0.7990(3) 0.32976(19) 0.0609(16) Uani 1 1 d . . . . .
H1 H 0.3551 0.8250 0.3120 0.073 Uiso 1 1 calc R U . . .
C2 C 0.2310(4) 0.7433(2) 0.30725(16) 0.0360(11) Uani 1 1 d . . . . .
C3 C 0.2828(4) 0.8086(3) 0.3834(2) 0.0570(15) Uani 1 1 d . . . . .
C4 C 0.2060(4) 0.7067(2) 0.25166(17) 0.0418(12) Uani 1 1 d . . . . .
H4A H 0.1435 0.7164 0.2345 0.050 Uiso 1 1 calc R U . . .
H4B H 0.2707 0.7165 0.2300 0.050 Uiso 1 1 calc R U . . .
C5 C 0.2813(4) 0.6236(3) 0.2675(2) 0.0608(16) Uani 1 1 d . . . . .
H5A H 0.3452 0.6538 0.2576 0.073 Uiso 1 1 calc R U . . .
H5B H 0.2794 0.5831 0.2453 0.073 Uiso 1 1 calc R U . . .
C6 C 0.2974(4) 0.6210(3) 0.3267(2) 0.0610(16) Uani 1 1 d . . . . .
H6A H 0.3569 0.6009 0.3311 0.073 Uiso 1 1 calc R U . . .
H6B H 0.3198 0.6630 0.3482 0.073 Uiso 1 1 calc R U . . .
C7 C 0.1689(6) 0.5215(3) 0.3202(2) 0.074(2) Uani 1 1 d . . . . .
H7A H 0.1860 0.4973 0.3459 0.089 Uiso 1 1 calc R U . . .
H7B H 0.2146 0.5160 0.2891 0.089 Uiso 1 1 calc R U . . .
C8 C 0.0498(7) 0.4987(2) 0.3018(2) 0.077(2) Uani 1 1 d . . . . .
H8A H 0.0368 0.4570 0.2798 0.093 Uiso 1 1 calc R U . . .
H8B H 0.0052 0.4958 0.3335 0.093 Uiso 1 1 calc R U . . .
C9 C 0.0665(5) 0.5370(2) 0.21779(19) 0.0603(16) Uani 1 1 d . . . . .
H9A H 0.0118 0.5133 0.1884 0.072 Uiso 1 1 calc R U . . .
H9B H 0.1264 0.5162 0.2180 0.072 Uiso 1 1 calc R U . . .
C10 C 0.1137(5) 0.6017(2) 0.20754(18) 0.0549(14) Uani 1 1 d . . . . .
H10A H 0.1610 0.6001 0.1767 0.066 Uiso 1 1 calc R U . . .
H10B H 0.0529 0.6189 0.1986 0.066 Uiso 1 1 calc R U . . .
C11 C 0.2099(5) 0.5923(3) 0.4044(2) 0.0645(17) Uani 1 1 d . . . . .
H11A H 0.1448 0.5665 0.4170 0.097 Uiso 1 1 calc R U . . .
H11B H 0.2193 0.6350 0.4222 0.097 Uiso 1 1 calc R U . . .
H11C H 0.2751 0.5790 0.4127 0.097 Uiso 1 1 calc R U . . .
C12 C -0.1079(5) 0.5203(3) 0.2599(2) 0.076(2) Uani 1 1 d . . . . .
H12A H -0.1288 0.5466 0.2377 0.114 Uiso 1 1 calc R U . . .
H12B H -0.1435 0.5249 0.2939 0.114 Uiso 1 1 calc R U . . .
H12C H -0.1316 0.4775 0.2410 0.114 Uiso 1 1 calc R U . . .
C13 C 0.3320(5) 0.8579(3) 0.4318(2) 0.0726(19) Uani 1 1 d . . . . .
H13A H 0.3960 0.8486 0.4480 0.087 Uiso 1 1 calc R U . . .
H13B H 0.3573 0.8981 0.4210 0.087 Uiso 1 1 calc R U . . .
C14 C 0.1685(6) 0.8942(3) 0.4564(2) 0.0766(19) Uani 1 1 d . . . . .
H14A H 0.2036 0.9216 0.4322 0.092 Uiso 1 1 calc R U . . .
H14B H 0.1521 0.9200 0.4894 0.092 Uiso 1 1 calc R U . . .
C15 C 0.0612(6) 0.8520(3) 0.4291(2) 0.0668(17) Uani 1 1 d . . . . .
H15A H 0.0063 0.8758 0.4280 0.080 Uiso 1 1 calc R U . . .
H15B H 0.0740 0.8348 0.3918 0.080 Uiso 1 1 calc R U . . .
C16 C -0.0211(5) 0.8251(3) 0.5109(2) 0.0701(18) Uani 1 1 d . . . . .
H16A H 0.0051 0.8703 0.5197 0.084 Uiso 1 1 calc R U . . .
H16B H -0.1025 0.8139 0.5094 0.084 Uiso 1 1 calc R U . . .
C17 C 0.0212(4) 0.7987(3) 0.5539(2) 0.0576(15) Uani 1 1 d . . . . .
H17A H 0.0052 0.8197 0.5894 0.069 Uiso 1 1 calc R U . . .
H17B H -0.0176 0.7548 0.5494 0.069 Uiso 1 1 calc R U . . .
C18 C 0.2038(4) 0.8705(2) 0.56520(18) 0.0534(14) Uani 1 1 d . . . . .
H18A H 0.2368 0.8799 0.6022 0.064 Uiso 1 1 calc R U . . .
H18B H 0.1541 0.8973 0.5634 0.064 Uiso 1 1 calc R U . . .
C19 C 0.2933(5) 0.8833(3) 0.5270(2) 0.0667(17) Uani 1 1 d . . . . .
H19A H 0.3269 0.9279 0.5325 0.080 Uiso 1 1 calc R U . . .
H19B H 0.3514 0.8632 0.5340 0.080 Uiso 1 1 calc R U . . .
C20 C -0.0741(5) 0.7588(3) 0.4240(2) 0.0672(17) Uani 1 1 d . . . . .
H20A H -0.1278 0.7804 0.4155 0.101 Uiso 1 1 calc R U . . .
H20B H -0.1093 0.7267 0.4434 0.101 Uiso 1 1 calc R U . . .
H20C H -0.0470 0.7401 0.3907 0.101 Uiso 1 1 calc R U . . .
C21 C 0.1733(5) 0.7713(3) 0.59015(18) 0.0532(14) Uani 1 1 d . . . . .
H21A H 0.2529 0.7763 0.5897 0.080 Uiso 1 1 calc R U . . .
H21B H 0.1352 0.7278 0.5798 0.080 Uiso 1 1 calc R U . . .
H21C H 0.1543 0.7873 0.6263 0.080 Uiso 1 1 calc R U . . .
C22 C -0.0111(4) 0.6328(2) 0.43648(18) 0.0419(12) Uani 1 1 d . . . . .
C23 C -0.0939(4) 0.5955(2) 0.46600(18) 0.0456(13) Uani 1 1 d . . . . .
C24 C -0.1892(4) 0.5549(2) 0.4393(2) 0.0514(13) Uani 1 1 d . . . . .
H24 H -0.1997 0.5495 0.4015 0.062 Uiso 1 1 calc R U . . .
C25 C -0.2685(5) 0.5228(2) 0.4681(2) 0.0624(16) Uani 1 1 d . . . . .
H25 H -0.3337 0.4956 0.4501 0.075 Uiso 1 1 calc R U . . .
C26 C -0.2528(5) 0.5302(3) 0.5223(2) 0.0690(18) Uani 1 1 d . . . . .
H26 H -0.3082 0.5088 0.5418 0.083 Uiso 1 1 calc R U . . .
C27 C -0.1569(6) 0.5687(3) 0.5492(2) 0.0738(19) Uani 1 1 d . . . . .
H27 H -0.1451 0.5721 0.5867 0.089 Uiso 1 1 calc R U . . .
C28 C -0.0788(5) 0.6021(3) 0.5210(2) 0.0616(16) Uani 1 1 d . . . . .
H28 H -0.0144 0.6297 0.5394 0.074 Uiso 1 1 calc R U . . .
C29 C 0.5882(3) 0.65528(19) 0.84386(16) 0.0302(10) Uani 1 1 d . . . . .
H29 H 0.5672 0.6149 0.8231 0.036 Uiso 1 1 calc R U . . .
C30 C 0.5834(3) 0.70896(18) 0.82774(15) 0.0273(9) Uani 1 1 d . . . . .
C31 C 0.6299(3) 0.67300(18) 0.89627(15) 0.0272(9) Uani 1 1 d . . . . .
C32 C 0.5534(4) 0.72467(19) 0.77671(16) 0.0360(11) Uani 1 1 d . . . . .
H32A H 0.4761 0.7273 0.7762 0.043 Uiso 1 1 calc R U . . .
H32B H 0.5612 0.6928 0.7461 0.043 Uiso 1 1 calc R U . . .
C33 C 0.7405(4) 0.7777(2) 0.75919(16) 0.0364(11) Uani 1 1 d . . . . .
H33A H 0.7680 0.8024 0.7318 0.044 Uiso 1 1 calc R U . . .
H33B H 0.7346 0.7343 0.7432 0.044 Uiso 1 1 calc R U . . .
C34 C 0.8234(4) 0.7972(2) 0.80661(16) 0.0349(11) Uani 1 1 d . . . . .
H34A H 0.8086 0.7657 0.8291 0.042 Uiso 1 1 calc R U . . .
H34B H 0.8982 0.8006 0.7937 0.042 Uiso 1 1 calc R U . . .
C35 C 0.8567(4) 0.9079(2) 0.81015(16) 0.0343(10) Uani 1 1 d . . . . .
H35A H 0.8613 0.8908 0.7718 0.041 Uiso 1 1 calc R U . . .
H35B H 0.9313 0.9322 0.8246 0.041 Uiso 1 1 calc R U . . .
C36 C 0.7795(4) 0.9490(2) 0.81548(16) 0.0357(11) Uani 1 1 d . . . . .
H36A H 0.7858 0.9722 0.8527 0.043 Uiso 1 1 calc R U . . .
H36B H 0.8008 0.9787 0.7916 0.043 Uiso 1 1 calc R U . . .
C37 C 0.6476(4) 0.88306(19) 0.74372(15) 0.0325(10) Uani 1 1 d . . . . .
H37A H 0.7202 0.8856 0.7282 0.039 Uiso 1 1 calc R U . . .
H37B H 0.6074 0.9052 0.7243 0.039 Uiso 1 1 calc R U . . .
C38 C 0.5833(4) 0.8162(2) 0.73587(16) 0.0363(11) Uani 1 1 d . . . . .
H38A H 0.5051 0.8137 0.7426 0.044 Uiso 1 1 calc R U . . .
H38B H 0.5871 0.7956 0.6984 0.044 Uiso 1 1 calc R U . . .
C39 C 0.8881(3) 0.8699(2) 0.88935(17) 0.0365(11) Uani 1 1 d . . . . .
H39A H 0.8581 0.8393 0.9111 0.055 Uiso 1 1 calc R U . . .
H39B H 0.8891 0.9107 0.9095 0.055 Uiso 1 1 calc R U . . .
H39C H 0.9631 0.8683 0.8806 0.055 Uiso 1 1 calc R U . . .
C40 C 0.5904(4) 0.9537(2) 0.81476(18) 0.0392(11) Uani 1 1 d . . . . .
H40A H 0.5975 0.9701 0.8534 0.059 Uiso 1 1 calc R U . . .
H40B H 0.5142 0.9305 0.8043 0.059 Uiso 1 1 calc R U . . .
H40C H 0.6106 0.9875 0.7954 0.059 Uiso 1 1 calc R U . . .
C41 C 0.6615(4) 0.63967(18) 0.93672(15) 0.0302(10) Uani 1 1 d . . . . .
H41A H 0.6165 0.5967 0.9295 0.036 Uiso 1 1 calc R U . . .
H41B H 0.7399 0.6395 0.9344 0.036 Uiso 1 1 calc R U . . .
C42 C 0.5235(3) 0.65304(19) 1.00075(16) 0.0296(9) Uani 1 1 d . . . . .
H42A H 0.5150 0.6481 1.0384 0.035 Uiso 1 1 calc R U . . .
H42B H 0.4888 0.6131 0.9773 0.035 Uiso 1 1 calc R U . . .
C43 C 0.4650(3) 0.69981(18) 0.99008(16) 0.0286(9) Uani 1 1 d . . . . .
H43A H 0.4556 0.6968 0.9509 0.034 Uiso 1 1 calc R U . . .
H43B H 0.3909 0.6907 1.0043 0.034 Uiso 1 1 calc R U . . .
C44 C 0.5276(3) 0.77152(19) 1.07482(14) 0.0263(9) Uani 1 1 d . . . . .
H44A H 0.5015 0.7312 1.0853 0.032 Uiso 1 1 calc R U . . .
H44B H 0.4768 0.7967 1.0884 0.032 Uiso 1 1 calc R U . . .
C45 C 0.6423(3) 0.80262(19) 1.09975(15) 0.0274(9) Uani 1 1 d . . . . .
H45A H 0.6623 0.8458 1.0954 0.033 Uiso 1 1 calc R U . . .
H45B H 0.6430 0.8024 1.1386 0.033 Uiso 1 1 calc R U . . .
C46 C 0.7105(3) 0.70867(19) 1.08532(16) 0.0310(10) Uani 1 1 d . . . . .
H46A H 0.6394 0.6961 1.1017 0.037 Uiso 1 1 calc R U . . .
H46B H 0.7698 0.7088 1.1111 0.037 Uiso 1 1 calc R U . . .
C47 C 0.7127(3) 0.66231(19) 1.03430(16) 0.0297(10) Uani 1 1 d . . . . .
H47A H 0.7892 0.6675 1.0232 0.036 Uiso 1 1 calc R U . . .
H47B H 0.6856 0.6203 1.0411 0.036 Uiso 1 1 calc R U . . .
C48 C 0.4741(3) 0.80645(19) 0.99620(16) 0.0299(10) Uani 1 1 d . . . . .
H48A H 0.4819 0.8037 0.9576 0.045 Uiso 1 1 calc R U . . .
H48B H 0.5099 0.8481 1.0151 0.045 Uiso 1 1 calc R U . . .
H48C H 0.3959 0.7965 1.0034 0.045 Uiso 1 1 calc R U . . .
C49 C 0.8363(3) 0.8103(2) 1.09524(17) 0.0343(10) Uani 1 1 d . . . . .
H49A H 0.8418 0.8170 1.1344 0.052 Uiso 1 1 calc R U . . .
H49B H 0.8489 0.8497 1.0839 0.052 Uiso 1 1 calc R U . . .
H49C H 0.8917 0.7894 1.0807 0.052 Uiso 1 1 calc R U . . .
C50 C 0.7001(3) 0.90448(18) 0.97433(15) 0.0245(9) Uani 1 1 d . . . . .
C51 C 0.7057(3) 0.96273(17) 1.01279(15) 0.0235(9) Uani 1 1 d . . . . .
C52 C 0.7622(3) 0.97541(18) 1.06257(15) 0.0284(9) Uani 1 1 d . . . . .
H52 H 0.7993 0.9472 1.0716 0.034 Uiso 1 1 calc R U . . .
C53 C 0.7648(3) 1.0284(2) 1.09891(16) 0.0329(10) Uani 1 1 d . . . . .
H53 H 0.8047 1.0370 1.1325 0.039 Uiso 1 1 calc R U . . .
C54 C 0.7090(4) 1.0692(2) 1.08616(17) 0.0376(11) Uani 1 1 d . . . . .
H54 H 0.7095 1.1054 1.1114 0.045 Uiso 1 1 calc R U . . .
C55 C 0.6530(4) 1.0574(2) 1.03726(17) 0.0368(11) Uani 1 1 d . . . . .
H55 H 0.6147 1.0853 1.0286 0.044 Uiso 1 1 calc R U . . .
C56 C 0.6524(3) 1.00415(19) 1.00012(16) 0.0294(9) Uani 1 1 d . . . . .
H56 H 0.6150 0.9965 0.9660 0.035 Uiso 1 1 calc R U . . .
B1 B 0.5629(4) 0.5509(2) 0.17735(19) 0.0314(11) Uani 1 1 d . . . . .
B2 B 0.1083(4) 0.7203(2) 0.74176(18) 0.0312(12) Uani 1 1 d . . . . .
B3 B 0.7031(4) 0.9082(2) 0.5766(2) 0.0357(12) Uani 1 1 d . . . . .
B4 B 0.1848(4) 0.8213(2) 0.12630(18) 0.0270(10) Uani 1 1 d . . . . .
C57 C 0.5592(3) 0.51671(18) 0.22917(15) 0.0279(9) Uani 1 1 d . . . . .
C58 C 0.6132(4) 0.4716(2) 0.23416(17) 0.0366(11) Uani 1 1 d . . . . .
H58 H 0.6554 0.4590 0.2056 0.044 Uiso 1 1 calc R U . . .
C59 C 0.6084(4) 0.4445(2) 0.27846(18) 0.0434(12) Uani 1 1 d . . . . .
H59 H 0.6460 0.4138 0.2794 0.052 Uiso 1 1 calc R U . . .
C60 C 0.5497(4) 0.4617(2) 0.32093(18) 0.0412(11) Uani 1 1 d . . . . .
H60 H 0.5468 0.4435 0.3516 0.049 Uiso 1 1 calc R U . . .
C61 C 0.4950(4) 0.5059(2) 0.31838(17) 0.0408(11) Uani 1 1 d . . . . .
H61 H 0.4539 0.5184 0.3475 0.049 Uiso 1 1 calc R U . . .
C62 C 0.4996(4) 0.5321(2) 0.27360(17) 0.0382(11) Uani 1 1 d . . . . .
H62 H 0.4603 0.5622 0.2729 0.046 Uiso 1 1 calc R U . . .
C63 C 0.5699(3) 0.62423(19) 0.20051(16) 0.0310(10) Uani 1 1 d . . . . .
C64 C 0.6449(4) 0.6572(2) 0.24324(18) 0.0419(11) Uani 1 1 d . . . . .
H64 H 0.6902 0.6365 0.2583 0.050 Uiso 1 1 calc R U . . .
C65 C 0.6563(4) 0.7188(2) 0.26466(19) 0.0430(12) Uani 1 1 d . . . . .
H65 H 0.7092 0.7395 0.2933 0.052 Uiso 1 1 calc R U . . .
C66 C 0.5893(4) 0.7496(2) 0.24360(18) 0.0394(11) Uani 1 1 d . . . . .
H66 H 0.5956 0.7916 0.2580 0.047 Uiso 1 1 calc R U . . .
C67 C 0.5140(4) 0.71895(19) 0.20202(17) 0.0344(10) Uani 1 1 d . . . . .
H67 H 0.4679 0.7396 0.1875 0.041 Uiso 1 1 calc R U . . .
C68 C 0.5054(3) 0.65744(19) 0.18113(16) 0.0296(10) Uani 1 1 d . . . . .
H68 H 0.4530 0.6372 0.1522 0.035 Uiso 1 1 calc R U . . .
C69 C 0.4509(3) 0.52309(17) 0.13712(16) 0.0292(10) Uani 1 1 d . . . . .
C70 C 0.3470(3) 0.49835(18) 0.15380(17) 0.0316(10) Uani 1 1 d . . . . .
H70 H 0.3408 0.4916 0.1894 0.038 Uiso 1 1 calc R U . . .
C71 C 0.2517(4) 0.48305(19) 0.12035(18) 0.0359(11) Uani 1 1 d . . . . .
H71 H 0.1825 0.4670 0.1338 0.043 Uiso 1 1 calc R U . . .
C72 C 0.2566(4) 0.49095(19) 0.06812(17) 0.0362(10) Uani 1 1 d . . . . .
H72 H 0.1917 0.4809 0.0454 0.043 Uiso 1 1 calc R U . . .
C73 C 0.3581(4) 0.51375(19) 0.04972(17) 0.0376(11) Uani 1 1 d . . . . .
H73 H 0.3637 0.5191 0.0137 0.045 Uiso 1 1 calc R U . . .
C74 C 0.4519(4) 0.52892(19) 0.08312(17) 0.0331(10) Uani 1 1 d . . . . .
H74 H 0.5207 0.5441 0.0689 0.040 Uiso 1 1 calc R U . . .
C75 C 0.6713(3) 0.54345(19) 0.14345(16) 0.0311(10) Uani 1 1 d . . . . .
C76 C 0.6725(4) 0.4866(2) 0.11194(16) 0.0365(11) Uani 1 1 d . . . . .
H76 H 0.6091 0.4533 0.1097 0.044 Uiso 1 1 calc R U . . .
C77 C 0.7627(4) 0.4774(2) 0.08403(18) 0.0443(12) Uani 1 1 d . . . . .
H77 H 0.7608 0.4383 0.0634 0.053 Uiso 1 1 calc R U . . .
C78 C 0.8561(4) 0.5256(3) 0.08625(19) 0.0496(13) Uani 1 1 d . . . . .
H78 H 0.9183 0.5196 0.0672 0.059 Uiso 1 1 calc R U . . .
C79 C 0.8577(4) 0.5819(2) 0.11623(19) 0.0454(12) Uani 1 1 d . . . . .
H79 H 0.9208 0.6152 0.1176 0.054 Uiso 1 1 calc R U . . .
C80 C 0.7668(4) 0.5903(2) 0.14465(17) 0.0364(11) Uani 1 1 d . . . . .
H80 H 0.7701 0.6295 0.1656 0.044 Uiso 1 1 calc R U . . .
C81 C 0.1770(4) 0.6912(2) 0.69288(16) 0.0331(10) Uani 1 1 d . . . . .
C82 C 0.1350(4) 0.6361(2) 0.65679(19) 0.0482(13) Uani 1 1 d . . . . .
H82 H 0.0617 0.6136 0.6599 0.058 Uiso 1 1 calc R U . . .
C83 C 0.1953(5) 0.6126(2) 0.6165(2) 0.0610(16) Uani 1 1 d . . . . .
H83 H 0.1627 0.5751 0.5927 0.073 Uiso 1 1 calc R U . . .
C84 C 0.3022(4) 0.6437(2) 0.6113(2) 0.0501(13) Uani 1 1 d . . . . .
H84 H 0.3443 0.6280 0.5839 0.060 Uiso 1 1 calc R U . . .
C85 C 0.3473(4) 0.6981(2) 0.64637(18) 0.0459(13) Uani 1 1 d . . . . .
H85 H 0.4212 0.7201 0.6436 0.055 Uiso 1 1 calc R U . . .
C86 C 0.2843(4) 0.7208(2) 0.68592(17) 0.0418(12) Uani 1 1 d . . . . .
H86 H 0.3170 0.7586 0.7093 0.050 Uiso 1 1 calc R U . . .
C87 C -0.0221(4) 0.68057(19) 0.73670(16) 0.0317(10) Uani 1 1 d . . . . .
C88 C -0.0908(4) 0.6673(2) 0.69005(19) 0.0410(11) Uani 1 1 d . . . . .
H88 H -0.0608 0.6814 0.6592 0.049 Uiso 1 1 calc R U . . .
C89 C -0.2007(4) 0.6347(2) 0.6865(2) 0.0447(12) Uani 1 1 d . . . . .
H89 H -0.2434 0.6265 0.6538 0.054 Uiso 1 1 calc R U . . .
C90 C -0.2476(4) 0.6142(2) 0.7306(2) 0.0474(13) Uani 1 1 d . . . . .
H90 H -0.3226 0.5919 0.7285 0.057 Uiso 1 1 calc R U . . .
C91 C -0.1841(4) 0.6265(2) 0.7775(2) 0.0431(12) Uani 1 1 d . . . . .
H91 H -0.2155 0.6130 0.8083 0.052 Uiso 1 1 calc R U . . .
C92 C -0.0755(4) 0.65804(19) 0.77989(17) 0.0353(10) Uani 1 1 d . . . . .
H92 H -0.0337 0.6652 0.8128 0.042 Uiso 1 1 calc R U . . .
C93 C 0.1611(3) 0.71597(19) 0.79980(16) 0.0308(10) Uani 1 1 d . . . . .
C94 C 0.2201(4) 0.6736(2) 0.80604(17) 0.0368(11) Uani 1 1 d . . . . .
H94 H 0.2398 0.6497 0.7749 0.044 Uiso 1 1 calc R U . . .
C95 C 0.2512(4) 0.6648(2) 0.85572(18) 0.0467(13) Uani 1 1 d . . . . .
H95 H 0.2920 0.6358 0.8582 0.056 Uiso 1 1 calc R U . . .
C96 C 0.2225(4) 0.6985(2) 0.90165(19) 0.0458(12) Uani 1 1 d . . . . .
H96 H 0.2418 0.6919 0.9358 0.055 Uiso 1 1 calc R U . . .
C97 C 0.1659(4) 0.7414(2) 0.89781(17) 0.0400(11) Uani 1 1 d . . . . .
H97 H 0.1464 0.7648 0.9293 0.048 Uiso 1 1 calc R U . . .
C98 C 0.1373(3) 0.7505(2) 0.84780(16) 0.0333(10) Uani 1 1 d . . . . .
H98 H 0.1002 0.7813 0.8459 0.040 Uiso 1 1 calc R U . . .
C99 C 0.1186(3) 0.79232(19) 0.73939(15) 0.0291(10) Uani 1 1 d . . . . .
C100 C 0.0426(4) 0.8137(2) 0.71304(15) 0.0308(10) Uani 1 1 d . . . . .
H100 H -0.0233 0.7851 0.6972 0.037 Uiso 1 1 calc R U . . .
C101 C 0.0582(4) 0.8745(2) 0.70870(17) 0.0362(11) Uani 1 1 d . . . . .
H101 H 0.0036 0.8863 0.6902 0.043 Uiso 1 1 calc R U . . .
C102 C 0.1522(4) 0.9178(2) 0.73100(17) 0.0369(11) Uani 1 1 d . . . . .
H102 H 0.1638 0.9593 0.7275 0.044 Uiso 1 1 calc R U . . .
C103 C 0.2289(4) 0.8999(2) 0.75842(17) 0.0388(11) Uani 1 1 d . . . . .
H103 H 0.2935 0.9292 0.7748 0.047 Uiso 1 1 calc R U . . .
C104 C 0.2122(3) 0.8386(2) 0.76225(16) 0.0331(10) Uani 1 1 d . . . . .
H104 H 0.2668 0.8276 0.7813 0.040 Uiso 1 1 calc R U . . .
C105 C 0.8287(4) 0.9489(2) 0.59698(18) 0.0355(11) Uani 1 1 d . . . . .
C106 C 0.8640(4) 0.9675(2) 0.65153(19) 0.0402(11) Uani 1 1 d . . . . .
H106 H 0.8112 0.9576 0.6771 0.048 Uiso 1 1 calc R U . . .
C107 C 0.9690(4) 0.9988(2) 0.6704(2) 0.0503(13) Uani 1 1 d . . . . .
H107 H 0.9874 1.0100 0.7078 0.060 Uiso 1 1 calc R U . . .
C108 C 1.0477(4) 1.0139(2) 0.6345(2) 0.0532(14) Uani 1 1 d . . . . .
H108 H 1.1210 1.0354 0.6469 0.064 Uiso 1 1 calc R U . . .
C109 C 1.0190(4) 0.9975(2) 0.5805(2) 0.0527(14) Uani 1 1 d . . . . .
H109 H 1.0728 1.0077 0.5555 0.063 Uiso 1 1 calc R U . . .
C110 C 0.9110(4) 0.9658(2) 0.5623(2) 0.0449(12) Uani 1 1 d . . . . .
H110 H 0.8931 0.9554 0.5248 0.054 Uiso 1 1 calc R U . . .
C111 C 0.6754(4) 0.9105(2) 0.51365(17) 0.0360(10) Uani 1 1 d . . . . .
C112 C 0.6177(3) 0.9491(2) 0.49794(17) 0.0351(10) Uani 1 1 d . . . . .
H112 H 0.5899 0.9749 0.5249 0.042 Uiso 1 1 calc R U . . .
C113 C 0.5987(4) 0.9516(2) 0.44478(18) 0.0408(11) Uani 1 1 d . . . . .
H113 H 0.5582 0.9786 0.4363 0.049 Uiso 1 1 calc R U . . .
C114 C 0.6373(4) 0.9158(2) 0.40461(18) 0.0456(12) Uani 1 1 d . . . . .
H114 H 0.6245 0.9176 0.3682 0.055 Uiso 1 1 calc R U . . .
C115 C 0.6954(5) 0.8769(3) 0.41810(19) 0.0596(16) Uani 1 1 d . . . . .
H115 H 0.7238 0.8518 0.3909 0.072 Uiso 1 1 calc R U . . .
C116 C 0.7124(5) 0.8746(2) 0.47141(19) 0.0557(15) Uani 1 1 d . . . . .
H116 H 0.7516 0.8468 0.4795 0.067 Uiso 1 1 calc R U . . .
C117 C 0.6135(4) 0.9340(2) 0.61550(15) 0.0328(10) Uani 1 1 d . . . . .
C118 C 0.5137(4) 0.8967(2) 0.62753(16) 0.0393(11) Uani 1 1 d . . . . .
H118 H 0.4952 0.8544 0.6119 0.047 Uiso 1 1 calc R U . . .
C119 C 0.4407(4) 0.9190(2) 0.66131(17) 0.0434(12) Uani 1 1 d . . . . .
H119 H 0.3742 0.8921 0.6686 0.052 Uiso 1 1 calc R U . . .
C120 C 0.4653(4) 0.9805(2) 0.68431(18) 0.0457(13) Uani 1 1 d . . . . .
H120 H 0.4156 0.9962 0.7072 0.055 Uiso 1 1 calc R U . . .
C121 C 0.5610(4) 1.0183(2) 0.67391(18) 0.0468(13) Uani 1 1 d . . . . .
H121 H 0.5789 1.0606 0.6900 0.056 Uiso 1 1 calc R U . . .
C122 C 0.6323(4) 0.9957(2) 0.64010(17) 0.0393(11) Uani 1 1 d . . . . .
H122 H 0.6979 1.0235 0.6331 0.047 Uiso 1 1 calc R U . . .
C123 C 0.6915(3) 0.8357(2) 0.58055(16) 0.0326(10) Uani 1 1 d . . . . .
C124 C 0.6029(4) 0.7887(2) 0.55434(19) 0.0471(12) Uani 1 1 d . . . . .
H124 H 0.5511 0.7992 0.5331 0.057 Uiso 1 1 calc R U . . .
C125 C 0.5868(4) 0.7281(2) 0.5577(2) 0.0504(13) Uani 1 1 d . . . . .
H125 H 0.5239 0.6984 0.5399 0.060 Uiso 1 1 calc R U . . .
C126 C 0.6615(4) 0.7108(2) 0.58658(19) 0.0478(13) Uani 1 1 d . . . . .
H126 H 0.6519 0.6690 0.5885 0.057 Uiso 1 1 calc R U . . .
C127 C 0.7509(4) 0.7548(2) 0.61280(18) 0.0401(11) Uani 1 1 d . . . . .
H127 H 0.8033 0.7434 0.6331 0.048 Uiso 1 1 calc R U . . .
C128 C 0.7644(4) 0.8162(2) 0.60962(16) 0.0340(10) Uani 1 1 d . . . . .
H128 H 0.8264 0.8458 0.6282 0.041 Uiso 1 1 calc R U . . .
C129 C 0.1294(3) 0.86102(19) 0.09160(16) 0.0289(9) Uani 1 1 d . . . . .
C130 C 0.1333(4) 0.8545(2) 0.03579(18) 0.0432(12) Uani 1 1 d . . . . .
H130 H 0.1692 0.8257 0.0173 0.052 Uiso 1 1 calc R U . . .
C131 C 0.0882(4) 0.8875(3) 0.0065(2) 0.0546(14) Uani 1 1 d . . . . .
H131 H 0.0922 0.8805 -0.0313 0.066 Uiso 1 1 calc R U . . .
C132 C 0.0372(4) 0.9305(3) 0.0314(3) 0.0633(17) Uani 1 1 d . . . . .
H132 H 0.0050 0.9530 0.0112 0.076 Uiso 1 1 calc R U . . .
C133 C 0.0339(4) 0.9401(2) 0.0864(2) 0.0494(13) Uani 1 1 d . . . . .
H133 H 0.0012 0.9706 0.1045 0.059 Uiso 1 1 calc R U . . .
C134 C 0.0781(3) 0.90574(19) 0.1155(2) 0.0370(11) Uani 1 1 d . . . . .
H134 H 0.0733 0.9128 0.1533 0.044 Uiso 1 1 calc R U . . .
C135 C 0.1165(3) 0.81637(19) 0.18116(16) 0.0281(9) Uani 1 1 d . . . . .
C136 C 0.0193(3) 0.7703(2) 0.18050(17) 0.0330(10) Uani 1 1 d . . . . .
H136 H -0.0025 0.7396 0.1490 0.040 Uiso 1 1 calc R U . . .
C137 C -0.0464(4) 0.7675(2) 0.22368(18) 0.0436(12) Uani 1 1 d . . . . .
H137 H -0.1121 0.7356 0.2214 0.052 Uiso 1 1 calc R U . . .
C138 C -0.0164(4) 0.8110(3) 0.27000(19) 0.0499(14) Uani 1 1 d . . . . .
H138 H -0.0612 0.8091 0.2998 0.060 Uiso 1 1 calc R U . . .
C139 C 0.0789(4) 0.8573(2) 0.27304(17) 0.0436(12) Uani 1 1 d . . . . .
H139 H 0.1003 0.8873 0.3050 0.052 Uiso 1 1 calc R U . . .
C140 C 0.1435(3) 0.8598(2) 0.22911(16) 0.0348(10) Uani 1 1 d . . . . .
H140 H 0.2085 0.8922 0.2316 0.042 Uiso 1 1 calc R U . . .
C141 C 0.3153(3) 0.85818(17) 0.14098(15) 0.0261(9) Uani 1 1 d . . . . .
C142 C 0.3755(3) 0.89597(18) 0.10854(15) 0.0271(9) Uani 1 1 d . . . . .
H142 H 0.3393 0.9012 0.0776 0.033 Uiso 1 1 calc R U . . .
C143 C 0.4861(3) 0.92610(19) 0.11979(17) 0.0315(10) Uani 1 1 d . . . . .
H143 H 0.5233 0.9514 0.0966 0.038 Uiso 1 1 calc R U . . .
C144 C 0.5423(3) 0.91976(19) 0.16417(17) 0.0334(10) Uani 1 1 d . . . . .
H144 H 0.6180 0.9402 0.1718 0.040 Uiso 1 1 calc R U . . .
C145 C 0.4860(3) 0.88291(19) 0.19744(16) 0.0315(10) Uani 1 1 d . . . . .
H145 H 0.5227 0.8786 0.2287 0.038 Uiso 1 1 calc R U . . .
C146 C 0.3764(3) 0.85228(18) 0.18525(15) 0.0286(9) Uani 1 1 d . . . . .
H146 H 0.3406 0.8260 0.2080 0.034 Uiso 1 1 calc R U . . .
C147 C 0.1742(3) 0.75099(18) 0.09289(15) 0.0263(9) Uani 1 1 d . . . . .
C148 C 0.0890(4) 0.7186(2) 0.05446(17) 0.0375(11) Uani 1 1 d . . . . .
H148 H 0.0379 0.7393 0.0446 0.045 Uiso 1 1 calc R U . . .
C149 C 0.0754(4) 0.6576(2) 0.03004(18) 0.0404(11) Uani 1 1 d . . . . .
H149 H 0.0166 0.6379 0.0040 0.048 Uiso 1 1 calc R U . . .
C150 C 0.1475(4) 0.6259(2) 0.04372(18) 0.0390(12) Uani 1 1 d . . . . .
H150 H 0.1393 0.5844 0.0271 0.047 Uiso 1 1 calc R U . . .
C151 C 0.2315(3) 0.65539(19) 0.08189(17) 0.0324(10) Uani 1 1 d . . . . .
H151 H 0.2810 0.6339 0.0921 0.039 Uiso 1 1 calc R U . . .
C152 C 0.2443(3) 0.71636(19) 0.10555(16) 0.0281(9) Uani 1 1 d . . . . .
H152 H 0.3034 0.7355 0.1315 0.034 Uiso 1 1 calc R U . . .
N21 N 0.5288(6) 0.4169(3) 0.5383(3) 0.095(2) Uani 0.85 1 d . U P A 1
C153 C 0.4575(7) 0.3874(4) 0.5539(4) 0.092(3) Uani 0.85 1 d . U P A 1
C154 C 0.3651(8) 0.3458(5) 0.5764(5) 0.130(4) Uani 0.85 1 d . U P A 1
H15F H 0.3331 0.3703 0.6051 0.156 Uiso 0.85 1 calc R U P A 1
H15G H 0.3067 0.3251 0.5478 0.156 Uiso 0.85 1 calc R U P A 1
C155 C 0.4025(9) 0.3005(5) 0.5978(4) 0.116(3) Uani 0.85 1 d . U P A 1
H15C H 0.4317 0.2751 0.5692 0.174 Uiso 0.85 1 calc R U P A 1
H15D H 0.3408 0.2746 0.6128 0.174 Uiso 0.85 1 calc R U P A 1
H15E H 0.4604 0.3208 0.6261 0.174 Uiso 0.85 1 calc R U P A 1
N22 N 0.901(4) 0.966(2) 0.1846(18) 0.112(14) Uani 0.15 1 d . U P B 1
C156 C 0.857(4) 0.927(2) 0.2049(15) 0.078(11) Uani 0.15 1 d . U P B 1
C157 C 0.793(3) 0.8838(16) 0.2326(10) 0.077(10) Uani 0.15 1 d . U P B 1
H15H H 0.7305 0.8574 0.2082 0.092 Uiso 0.15 1 calc R U P B 1
H15I H 0.8384 0.8573 0.2414 0.092 Uiso 0.15 1 calc R U P B 1
C158 C 0.755(2) 0.9053(8) 0.2746(11) 0.14(2) Uani 0.15 1 d . U P B 1
H15J H 0.7842 0.9498 0.2829 0.213 Uiso 0.15 1 calc R U P B 1
H15K H 0.7760 0.8877 0.3041 0.213 Uiso 0.15 1 calc R U P B 1
H15L H 0.6744 0.8951 0.2700 0.213 Uiso 0.15 1 calc R U P B 1

loop_
_atom_site_aniso_label
_atom_site_aniso_U_11
_atom_site_aniso_U_22
_atom_site_aniso_U_33
_atom_site_aniso_U_23
_atom_site_aniso_U_13
_atom_site_aniso_U_12
Fe1 0.0420(4) 0.0290(4) 0.0330(3) 0.0077(3) 0.0141(3) 0.0078(3)
Fe2 0.0362(4) 0.0331(4) 0.0306(3) 0.0098(3) 0.0045(3) 0.0086(3)
Fe3 0.0252(3) 0.0209(3) 0.0245(3) 0.0049(2) 0.0025(2) 0.0063(3)
Fe4 0.0229(3) 0.0195(3) 0.0280(3) 0.0078(2) 0.0054(2) 0.0062(3)
O1 0.046(2) 0.093(3) 0.071(3) 0.002(2) -0.006(2) 0.024(2)
O2 0.051(3) 0.120(4) 0.115(4) -0.003(3) -0.012(3) 0.041(3)
O3 0.059(2) 0.041(2) 0.0393(18) 0.0039(15) 0.0220(16) 0.0080(17)
O4 0.051(2) 0.034(2) 0.0486(19) 0.0094(16) 0.0108(16) -0.0003(17)
O5 0.027(2) 0.074(3) 0.110(3) 0.032(2) 0.001(2) 0.008(2)
O6 0.0364(18) 0.049(2) 0.066(2) 0.0093(17) 0.0167(17) 0.0223(17)
O7 0.0379(17) 0.0294(17) 0.0234(15) 0.0044(12) 0.0029(13) 0.0079(14)
O8 0.0290(15) 0.0210(15) 0.0329(15) 0.0080(12) 0.0049(12) 0.0081(13)
N1 0.0295(19) 0.034(2) 0.0277(18) 0.0081(16) 0.0029(15) 0.0084(17)
N2 0.038(2) 0.043(2) 0.034(2) 0.0092(18) 0.0005(17) -0.0059(19)
N3 0.057(3) 0.034(2) 0.033(2) 0.0128(17) 0.0151(19) 0.011(2)
N4 0.080(3) 0.051(3) 0.049(2) 0.020(2) 0.029(2) 0.040(3)
N5 0.080(3) 0.034(3) 0.048(3) -0.001(2) 0.026(2) -0.006(2)
N6 0.078(3) 0.042(3) 0.033(2) 0.0034(19) -0.003(2) -0.004(2)
N7 0.066(3) 0.051(3) 0.042(2) 0.001(2) -0.010(2) 0.031(2)
N8 0.044(2) 0.041(2) 0.032(2) 0.0072(17) 0.0045(17) 0.0102(19)
N9 0.032(2) 0.053(3) 0.048(2) 0.001(2) 0.0033(19) 0.006(2)
N10 0.041(3) 0.066(3) 0.046(2) 0.003(2) -0.005(2) 0.021(2)
N11 0.0289(19) 0.0201(18) 0.0254(17) 0.0053(14) 0.0038(15) 0.0057(15)
N12 0.0268(18) 0.0224(18) 0.0267(17) 0.0066(14) 0.0070(14) 0.0086(15)
N13 0.034(2) 0.0215(19) 0.0289(18) 0.0032(15) 0.0010(15) 0.0029(16)
N14 0.0257(18) 0.029(2) 0.0325(18) 0.0127(16) 0.0046(15) 0.0061(16)
N15 0.035(2) 0.0244(19) 0.0273(18) 0.0046(15) -0.0016(15) 0.0066(16)
N16 0.0269(18) 0.0210(18) 0.0288(17) 0.0097(14) 0.0076(15) 0.0088(15)
N17 0.0221(17) 0.0268(19) 0.0243(17) 0.0045(14) 0.0027(14) 0.0058(15)
N18 0.0221(17) 0.0244(19) 0.0320(18) 0.0107(15) 0.0032(14) 0.0067(15)
N19 0.036(2) 0.033(2) 0.0325(19) 0.0083(16) 0.0009(17) 0.0119(18)
N20 0.0277(19) 0.025(2) 0.0366(19) 0.0111(16) 0.0043(16) 0.0077(16)
C1 0.062(4) 0.066(4) 0.040(3) 0.022(3) 0.010(3) -0.018(3)
C2 0.037(3) 0.037(3) 0.034(2) 0.014(2) 0.007(2) 0.004(2)
C3 0.057(3) 0.058(4) 0.042(3) 0.014(3) 0.000(3) -0.012(3)
C4 0.051(3) 0.039(3) 0.034(2) 0.016(2) 0.009(2) 0.004(2)
C5 0.057(3) 0.074(4) 0.072(4) 0.028(3) 0.038(3) 0.042(3)
C6 0.062(4) 0.078(4) 0.070(4) 0.037(3) 0.031(3) 0.050(3)
C7 0.117(6) 0.059(4) 0.071(4) 0.029(3) 0.042(4) 0.054(4)
C8 0.150(7) 0.028(3) 0.055(4) 0.011(3) 0.047(4) 0.021(4)
C9 0.091(4) 0.039(3) 0.042(3) 0.005(2) 0.030(3) 0.002(3)
C10 0.075(4) 0.052(3) 0.033(3) 0.007(2) 0.017(3) 0.008(3)
C11 0.089(4) 0.072(4) 0.055(3) 0.027(3) 0.020(3) 0.050(4)
C12 0.089(5) 0.056(4) 0.053(3) -0.012(3) 0.022(3) -0.022(3)
C13 0.081(4) 0.064(4) 0.045(3) 0.011(3) -0.004(3) -0.031(3)
C14 0.117(6) 0.044(4) 0.067(4) 0.016(3) -0.020(4) 0.013(4)
C15 0.107(5) 0.043(3) 0.054(3) 0.003(3) -0.023(3) 0.031(3)
C16 0.069(4) 0.086(5) 0.060(4) -0.016(3) -0.008(3) 0.051(4)
C17 0.057(3) 0.072(4) 0.043(3) -0.010(3) 0.000(3) 0.032(3)
C18 0.066(4) 0.050(3) 0.038(3) 0.001(2) -0.009(3) 0.009(3)
C19 0.083(4) 0.051(4) 0.044(3) -0.001(3) -0.017(3) -0.015(3)
C20 0.055(4) 0.084(5) 0.061(3) -0.012(3) -0.012(3) 0.035(3)
C21 0.071(4) 0.063(4) 0.033(3) 0.016(2) 0.012(3) 0.027(3)
C22 0.046(3) 0.038(3) 0.040(3) 0.007(2) 0.017(2) 0.008(2)
C23 0.054(3) 0.037(3) 0.042(3) 0.006(2) 0.020(2) 0.005(3)
C24 0.055(3) 0.045(3) 0.046(3) 0.007(2) 0.013(3) 0.001(3)
C25 0.056(3) 0.044(3) 0.077(4) 0.010(3) 0.020(3) -0.004(3)
C26 0.085(5) 0.056(4) 0.063(4) 0.021(3) 0.039(4) 0.006(3)
C27 0.095(5) 0.062(4) 0.051(3) 0.014(3) 0.026(3) -0.008(4)
C28 0.077(4) 0.056(4) 0.043(3) 0.012(3) 0.020(3) 0.000(3)
C29 0.035(2) 0.022(2) 0.030(2) 0.0005(18) 0.0075(19) 0.0040(19)
C30 0.032(2) 0.022(2) 0.022(2) 0.0002(17) 0.0058(18) 0.0008(19)
C31 0.031(2) 0.018(2) 0.030(2) 0.0056(17) 0.0107(18) 0.0026(18)
C32 0.049(3) 0.020(2) 0.030(2) 0.0017(19) 0.000(2) -0.004(2)
C33 0.050(3) 0.027(2) 0.031(2) 0.0024(19) 0.014(2) 0.010(2)
C34 0.038(3) 0.034(3) 0.037(2) 0.009(2) 0.014(2) 0.014(2)
C35 0.036(2) 0.032(3) 0.033(2) 0.014(2) 0.0040(19) 0.000(2)
C36 0.047(3) 0.028(3) 0.027(2) 0.0073(19) 0.001(2) -0.001(2)
C37 0.046(3) 0.028(2) 0.022(2) 0.0050(18) -0.0060(19) 0.007(2)
C38 0.048(3) 0.033(3) 0.026(2) 0.0056(19) -0.006(2) 0.005(2)
C39 0.028(2) 0.046(3) 0.039(2) 0.018(2) 0.002(2) 0.009(2)
C40 0.050(3) 0.033(3) 0.041(3) 0.013(2) 0.003(2) 0.018(2)
C41 0.038(3) 0.019(2) 0.036(2) 0.0081(18) 0.009(2) 0.0090(19)
C42 0.028(2) 0.025(2) 0.032(2) 0.0051(18) 0.0066(18) 0.0008(19)
C43 0.023(2) 0.031(2) 0.031(2) 0.0082(18) 0.0047(17) 0.0045(19)
C44 0.026(2) 0.029(2) 0.027(2) 0.0069(18) 0.0079(17) 0.0110(19)
C45 0.027(2) 0.030(2) 0.028(2) 0.0099(18) 0.0036(18) 0.0100(19)
C46 0.030(2) 0.030(2) 0.035(2) 0.0150(19) 0.0029(19) 0.007(2)
C47 0.029(2) 0.024(2) 0.040(2) 0.0149(19) 0.0060(19) 0.0090(19)
C48 0.026(2) 0.035(3) 0.033(2) 0.0082(19) 0.0023(18) 0.014(2)
C49 0.031(2) 0.032(3) 0.038(2) 0.009(2) -0.0020(19) 0.004(2)
C50 0.019(2) 0.024(2) 0.030(2) 0.0042(18) 0.0039(17) 0.0044(18)
C51 0.024(2) 0.021(2) 0.027(2) 0.0094(17) 0.0068(17) 0.0051(18)
C52 0.029(2) 0.023(2) 0.033(2) 0.0073(18) 0.0049(18) 0.0060(18)
C53 0.033(2) 0.035(3) 0.026(2) -0.0001(19) 0.0025(18) 0.005(2)
C54 0.040(3) 0.029(3) 0.038(3) -0.002(2) 0.009(2) 0.005(2)
C55 0.042(3) 0.027(2) 0.046(3) 0.008(2) 0.008(2) 0.016(2)
C56 0.027(2) 0.030(2) 0.033(2) 0.0093(19) 0.0014(18) 0.0074(19)
B1 0.029(3) 0.027(3) 0.037(3) 0.008(2) 0.004(2) 0.005(2)
B2 0.039(3) 0.036(3) 0.025(2) 0.011(2) 0.010(2) 0.017(2)
B3 0.043(3) 0.037(3) 0.035(3) 0.014(2) 0.007(2) 0.021(3)
B4 0.029(3) 0.025(3) 0.030(2) 0.011(2) 0.003(2) 0.008(2)
C57 0.030(2) 0.023(2) 0.027(2) 0.0051(18) 0.0004(18) 0.0021(19)
C58 0.040(3) 0.030(3) 0.040(3) 0.007(2) 0.008(2) 0.009(2)
C59 0.052(3) 0.031(3) 0.052(3) 0.014(2) 0.007(2) 0.015(2)
C60 0.038(3) 0.047(3) 0.038(3) 0.014(2) -0.002(2) 0.007(2)
C61 0.041(3) 0.050(3) 0.034(2) 0.009(2) 0.006(2) 0.015(2)
C62 0.040(3) 0.039(3) 0.041(3) 0.008(2) 0.007(2) 0.018(2)
C63 0.027(2) 0.027(2) 0.037(2) 0.0059(19) 0.0073(19) 0.0051(19)
C64 0.042(3) 0.031(3) 0.052(3) 0.007(2) -0.004(2) 0.011(2)
C65 0.041(3) 0.031(3) 0.049(3) -0.001(2) -0.005(2) 0.001(2)
C66 0.043(3) 0.027(3) 0.048(3) 0.008(2) 0.013(2) 0.009(2)
C67 0.036(3) 0.027(2) 0.042(3) 0.012(2) 0.011(2) 0.008(2)
C68 0.026(2) 0.027(2) 0.034(2) 0.0075(19) 0.0086(18) 0.0012(19)
C69 0.037(2) 0.015(2) 0.036(2) 0.0022(18) 0.0037(19) 0.0082(19)
C70 0.038(3) 0.025(2) 0.033(2) 0.0057(18) 0.008(2) 0.010(2)
C71 0.031(2) 0.022(2) 0.052(3) 0.000(2) 0.008(2) 0.008(2)
C72 0.039(3) 0.027(2) 0.044(3) 0.003(2) -0.005(2) 0.014(2)
C73 0.054(3) 0.022(2) 0.037(2) 0.011(2) 0.003(2) 0.006(2)
C74 0.036(3) 0.026(2) 0.039(2) 0.011(2) 0.004(2) 0.008(2)
C75 0.034(2) 0.028(2) 0.033(2) 0.0082(19) 0.0032(19) 0.010(2)
C76 0.039(3) 0.034(3) 0.038(2) 0.010(2) 0.007(2) 0.009(2)
C77 0.055(3) 0.044(3) 0.041(3) 0.009(2) 0.013(2) 0.027(3)
C78 0.043(3) 0.065(4) 0.052(3) 0.027(3) 0.023(2) 0.022(3)
C79 0.034(3) 0.048(3) 0.058(3) 0.023(3) 0.012(2) 0.009(2)
C80 0.042(3) 0.029(3) 0.042(3) 0.015(2) 0.007(2) 0.011(2)
C81 0.047(3) 0.033(3) 0.027(2) 0.0143(19) 0.010(2) 0.017(2)
C82 0.056(3) 0.037(3) 0.054(3) 0.013(2) 0.029(3) 0.012(2)
C83 0.081(4) 0.034(3) 0.065(3) 0.002(3) 0.034(3) 0.014(3)
C84 0.060(3) 0.047(3) 0.051(3) 0.010(3) 0.024(3) 0.026(3)
C85 0.034(3) 0.068(4) 0.040(3) 0.010(3) 0.008(2) 0.020(3)
C86 0.034(3) 0.056(3) 0.036(2) 0.002(2) 0.004(2) 0.017(2)
C87 0.038(2) 0.027(2) 0.036(2) 0.0065(19) 0.004(2) 0.018(2)
C88 0.048(3) 0.032(3) 0.047(3) 0.011(2) 0.003(2) 0.016(2)
C89 0.046(3) 0.029(3) 0.056(3) -0.002(2) -0.014(2) 0.012(2)
C90 0.045(3) 0.026(3) 0.071(4) 0.006(2) 0.009(3) 0.011(2)
C91 0.046(3) 0.034(3) 0.051(3) 0.012(2) 0.015(2) 0.011(2)
C92 0.036(3) 0.032(3) 0.040(2) 0.008(2) 0.008(2) 0.012(2)
C93 0.021(2) 0.035(3) 0.038(2) 0.012(2) 0.0073(18) 0.0069(19)
C94 0.040(3) 0.042(3) 0.035(2) 0.011(2) 0.008(2) 0.021(2)
C95 0.045(3) 0.061(3) 0.049(3) 0.028(3) 0.006(2) 0.027(3)
C96 0.038(3) 0.067(4) 0.038(3) 0.023(2) 0.001(2) 0.014(3)
C97 0.033(3) 0.056(3) 0.032(2) 0.006(2) 0.004(2) 0.013(2)
C98 0.032(2) 0.039(3) 0.035(2) 0.010(2) 0.0054(19) 0.016(2)
C99 0.031(2) 0.035(3) 0.027(2) 0.0138(19) 0.0125(19) 0.013(2)
C100 0.034(2) 0.033(3) 0.028(2) 0.0091(19) 0.0082(19) 0.009(2)
C101 0.040(3) 0.040(3) 0.035(2) 0.015(2) 0.008(2) 0.016(2)
C102 0.043(3) 0.031(3) 0.043(3) 0.017(2) 0.014(2) 0.013(2)
C103 0.034(3) 0.035(3) 0.044(3) 0.004(2) 0.010(2) 0.005(2)
C104 0.032(2) 0.040(3) 0.032(2) 0.010(2) 0.0052(19) 0.014(2)
C105 0.040(3) 0.028(2) 0.047(3) 0.017(2) 0.006(2) 0.018(2)
C106 0.035(3) 0.038(3) 0.050(3) 0.018(2) 0.000(2) 0.005(2)
C107 0.053(3) 0.036(3) 0.065(3) 0.021(3) 0.000(3) 0.011(3)
C108 0.046(3) 0.040(3) 0.080(4) 0.021(3) 0.002(3) 0.016(3)
C109 0.041(3) 0.042(3) 0.085(4) 0.027(3) 0.025(3) 0.017(3)
C110 0.046(3) 0.041(3) 0.054(3) 0.016(2) 0.016(2) 0.019(2)
C111 0.032(2) 0.040(3) 0.039(2) 0.012(2) 0.003(2) 0.013(2)
C112 0.032(2) 0.036(3) 0.036(2) 0.007(2) 0.003(2) 0.007(2)
C113 0.039(3) 0.043(3) 0.043(3) 0.016(2) -0.002(2) 0.012(2)
C114 0.050(3) 0.056(3) 0.035(3) 0.013(2) -0.002(2) 0.019(3)
C115 0.079(4) 0.075(4) 0.036(3) 0.007(3) 0.017(3) 0.044(3)
C116 0.082(4) 0.064(4) 0.041(3) 0.016(3) 0.012(3) 0.049(3)
C117 0.040(3) 0.040(3) 0.023(2) 0.0117(19) -0.0018(19) 0.017(2)
C118 0.037(3) 0.051(3) 0.029(2) 0.006(2) -0.006(2) 0.011(2)
C119 0.029(2) 0.065(4) 0.036(2) 0.013(2) 0.001(2) 0.008(2)
C120 0.052(3) 0.058(4) 0.036(3) 0.011(2) 0.007(2) 0.028(3)
C121 0.062(3) 0.045(3) 0.039(3) 0.011(2) 0.009(2) 0.023(3)
C122 0.046(3) 0.041(3) 0.040(3) 0.019(2) 0.008(2) 0.019(2)
C123 0.032(2) 0.037(3) 0.031(2) 0.010(2) 0.0015(19) 0.012(2)
C124 0.050(3) 0.043(3) 0.049(3) 0.004(2) -0.013(2) 0.017(3)
C125 0.051(3) 0.034(3) 0.061(3) 0.000(2) -0.011(3) 0.009(3)
C126 0.057(3) 0.030(3) 0.056(3) 0.012(2) 0.000(3) 0.008(3)
C127 0.043(3) 0.042(3) 0.042(3) 0.013(2) 0.002(2) 0.019(2)
C128 0.034(2) 0.036(3) 0.035(2) 0.008(2) 0.003(2) 0.011(2)
C129 0.019(2) 0.026(2) 0.041(2) 0.0157(19) -0.0030(18) -0.0005(18)
C130 0.032(3) 0.054(3) 0.048(3) 0.027(2) 0.000(2) 0.008(2)
C131 0.035(3) 0.068(4) 0.064(3) 0.043(3) -0.010(2) -0.003(3)
C132 0.036(3) 0.049(4) 0.110(5) 0.054(4) -0.027(3) -0.006(3)
C133 0.028(3) 0.026(3) 0.093(4) 0.018(3) -0.021(3) -0.001(2)
C134 0.023(2) 0.025(2) 0.062(3) 0.012(2) -0.010(2) 0.001(2)
C135 0.025(2) 0.029(2) 0.037(2) 0.0102(19) 0.0078(18) 0.0160(19)
C136 0.029(2) 0.040(3) 0.034(2) 0.013(2) 0.0048(19) 0.012(2)
C137 0.032(3) 0.055(3) 0.041(3) 0.015(2) 0.009(2) 0.001(2)
C138 0.043(3) 0.070(4) 0.038(3) 0.010(3) 0.018(2) 0.016(3)
C139 0.046(3) 0.054(3) 0.029(2) 0.000(2) 0.006(2) 0.016(3)
C140 0.029(2) 0.034(3) 0.039(2) 0.003(2) 0.004(2) 0.006(2)
C141 0.027(2) 0.019(2) 0.033(2) 0.0052(17) 0.0086(18) 0.0095(18)
C142 0.030(2) 0.027(2) 0.027(2) 0.0051(18) 0.0041(18) 0.0136(19)
C143 0.031(2) 0.024(2) 0.040(2) 0.0050(19) 0.012(2) 0.0073(19)
C144 0.023(2) 0.029(2) 0.046(3) 0.001(2) 0.004(2) 0.0085(19)
C145 0.033(2) 0.032(2) 0.031(2) -0.0001(19) -0.0039(19) 0.014(2)
C146 0.033(2) 0.025(2) 0.029(2) 0.0048(18) 0.0058(18) 0.0111(19)
C147 0.025(2) 0.027(2) 0.026(2) 0.0071(18) 0.0078(17) 0.0026(19)
C148 0.030(2) 0.042(3) 0.041(3) 0.005(2) 0.000(2) 0.011(2)
C149 0.036(3) 0.037(3) 0.040(3) -0.005(2) 0.003(2) 0.003(2)
C150 0.044(3) 0.027(3) 0.042(3) 0.002(2) 0.019(2) 0.004(2)
C151 0.031(2) 0.029(2) 0.041(2) 0.012(2) 0.012(2) 0.012(2)
C152 0.027(2) 0.026(2) 0.032(2) 0.0085(18) 0.0057(18) 0.0039(19)
N21 0.063(4) 0.073(5) 0.119(6) -0.018(4) 0.005(4) -0.010(4)
C153 0.055(5) 0.075(6) 0.121(7) -0.016(5) 0.009(5) -0.004(4)
C154 0.069(6) 0.103(8) 0.207(12) 0.017(7) 0.035(7) 0.013(5)
C155 0.119(8) 0.126(8) 0.082(6) 0.023(6) 0.017(6) -0.011(6)
N22 0.11(3) 0.10(3) 0.13(3) 0.05(2) 0.07(3) 0.02(2)
C156 0.09(3) 0.10(3) 0.044(18) 0.028(17) 0.001(16) 0.00(2)
C157 0.08(2) 0.10(3) 0.07(2) 0.055(18) 0.018(17) 0.04(2)
C158 0.17(5) 0.11(4) 0.10(3) 0.01(3) 0.07(3) -0.04(4)

loop_
_atom_type_symbol
_atom_type_description
_atom_type_scat_dispersion_real
_atom_type_scat_dispersion_imag
_atom_type_scat_source
C C 0.0033 0.0016 'International Tables Vol C Tables 4.2.6.8 and 6.1.1.4'
H H 0.0000 0.0000 'International Tables Vol C Tables 4.2.6.8 and 6.1.1.4'
B B 0.0013 0.0007 'International Tables Vol C Tables 4.2.6.8 and 6.1.1.4'
O O 0.0106 0.0060 'International Tables Vol C Tables 4.2.6.8 and 6.1.1.4'
Fe Fe 0.3463 0.8444 'International Tables Vol C Tables 4.2.6.8 and 6.1.1.4'
N N 0.0061 0.0033 'International Tables Vol C Tables 4.2.6.8 and 6.1.1.4'

loop_
_geom_angle_atom_site_label_1
_geom_angle_atom_site_label_2
_geom_angle_atom_site_label_3
_geom_angle
N9 Fe1 O3 90.13(16)
N9 Fe1 N1 94.72(17)
O3 Fe1 N1 103.49(13)
N9 Fe1 N3 100.86(16)
O3 Fe1 N3 168.94(15)
N1 Fe1 N3 77.00(13)
N9 Fe1 N5 93.73(19)
O3 Fe1 N5 98.74(14)
N1 Fe1 N5 156.16(13)
N3 Fe1 N5 79.53(14)
N9 Fe1 N4 172.58(18)
O3 Fe1 N4 88.65(14)
N1 Fe1 N4 92.68(16)
N3 Fe1 N4 80.30(14)
N5 Fe1 N4 79.22(19)
N10 Fe2 O4 97.44(18)
N10 Fe2 N2 91.01(17)
O4 Fe2 N2 100.77(14)
N10 Fe2 N8 94.54(17)
O4 Fe2 N8 101.24(14)
N2 Fe2 N8 156.38(15)
N10 Fe2 N6 95.4(2)
O4 Fe2 N6 167.07(17)
N2 Fe2 N6 77.38(15)
N8 Fe2 N6 79.25(15)
N10 Fe2 N7 172.32(18)
O4 Fe2 N7 88.46(16)
N2 Fe2 N7 92.71(16)
N8 Fe2 N7 79.43(15)
N6 Fe2 N7 78.89(18)
N19 Fe3 O7 94.89(14)
N19 Fe3 N11 90.77(15)
O7 Fe3 N11 104.86(12)
N19 Fe3 N15 94.94(15)
O7 Fe3 N15 98.85(12)
N11 Fe3 N15 155.04(12)
N19 Fe3 N13 95.36(15)
O7 Fe3 N13 169.71(12)
N11 Fe3 N13 75.92(12)
N15 Fe3 N13 79.36(12)
N19 Fe3 N14 173.06(14)
O7 Fe3 N14 89.92(12)
N11 Fe3 N14 92.83(13)
N15 Fe3 N14 79.35(13)
N13 Fe3 N14 79.80(13)
N20 Fe4 O8 99.10(13)
N20 Fe4 N12 91.25(14)
O8 Fe4 N12 102.07(12)
N20 Fe4 N18 94.27(14)
O8 Fe4 N18 99.35(12)
N12 Fe4 N18 156.72(13)
N20 Fe4 N16 93.66(14)
O8 Fe4 N16 167.23(11)
N12 Fe4 N16 77.67(13)
N18 Fe4 N16 79.42(12)
N20 Fe4 N17 170.66(14)
O8 Fe4 N17 89.17(11)
N12 Fe4 N17 91.24(12)
N18 Fe4 N17 80.02(12)
N16 Fe4 N17 78.08(12)
C22 O3 Fe1 143.9(3)
C22 O4 Fe2 152.1(3)
C50 O7 Fe3 143.9(3)
C50 O8 Fe4 150.3(3)
C2 N1 N2 107.4(3)
C2 N1 Fe1 115.7(3)
N2 N1 Fe1 136.6(3)
N1 N2 C3 108.7(3)
N1 N2 Fe2 135.3(3)
C3 N2 Fe2 116.0(3)
C10 N3 C4 112.7(4)
C10 N3 C5 113.9(4)
C4 N3 C5 109.0(4)
C10 N3 Fe1 105.1(3)
C4 N3 Fe1 106.2(2)
C5 N3 Fe1 109.6(3)
C6 N4 C11 109.3(5)
C6 N4 C7 110.8(4)
C11 N4 C7 108.9(4)
C6 N4 Fe1 103.4(3)
C11 N4 Fe1 114.3(3)
C7 N4 Fe1 110.1(4)
C8 N5 C12 112.1(5)
C8 N5 C9 111.1(4)
C12 N5 C9 109.0(4)
C8 N5 Fe1 104.0(3)
C12 N5 Fe1 110.8(3)
C9 N5 Fe1 109.7(3)
C13 N6 C14 112.1(5)
C13 N6 C19 112.8(5)
C14 N6 C19 111.3(4)
C13 N6 Fe2 106.1(3)
C14 N6 Fe2 110.8(4)
C19 N6 Fe2 103.2(3)
C20 N7 C15 107.9(4)
C20 N7 C16 109.8(4)
C15 N7 C16 111.0(4)
C20 N7 Fe2 114.0(3)
C15 N7 Fe2 105.6(3)
C16 N7 Fe2 108.6(3)
C17 N8 C21 109.1(4)
C17 N8 C18 112.2(4)
C21 N8 C18 109.4(4)
C17 N8 Fe2 104.1(3)
C21 N8 Fe2 110.2(3)
C18 N8 Fe2 111.7(3)
O1 N9 Fe1 149.0(4)
O2 N10 Fe2 150.3(4)
N12 N11 C30 107.7(3)
N12 N11 Fe3 135.3(3)
C30 N11 Fe3 116.6(3)
C31 N12 N11 108.6(3)
C31 N12 Fe4 116.3(3)
N11 N12 Fe4 135.1(2)
C38 N13 C32 112.8(3)
C38 N13 C33 112.5(3)
C32 N13 C33 110.7(3)
C38 N13 Fe3 104.8(2)
C32 N13 Fe3 106.1(2)
C33 N13 Fe3 109.5(2)
C39 N14 C34 110.0(3)
C39 N14 C35 108.8(3)
C34 N14 C35 111.6(3)
C39 N14 Fe3 113.5(2)
C34 N14 Fe3 103.6(2)
C35 N14 Fe3 109.3(2)
C40 N15 C36 109.1(3)
C40 N15 C37 110.5(3)
C36 N15 C37 111.5(3)
C40 N15 Fe3 110.7(2)
C36 N15 Fe3 103.8(2)
C37 N15 Fe3 111.0(2)
C47 N16 C41 113.9(3)
C47 N16 C42 112.5(3)
C41 N16 C42 109.6(3)
C47 N16 Fe4 103.7(2)
C41 N16 Fe4 105.0(2)
C42 N16 Fe4 111.9(2)
C48 N17 C43 108.9(3)
C48 N17 C44 110.3(3)
C43 N17 C44 110.5(3)
C48 N17 Fe4 113.7(2)
C43 N17 Fe4 105.1(2)
C44 N17 Fe4 108.2(2)
C49 N18 C45 108.7(3)
C49 N18 C46 110.1(3)
C45 N18 C46 113.6(3)
C49 N18 Fe4 109.5(2)
C45 N18 Fe4 103.5(2)
C46 N18 Fe4 111.2(2)
O5 N19 Fe3 154.1(4)
O6 N20 Fe4 150.7(3)
C3 C1 C2 105.3(4)
C3 C1 H1 127.3
C2 C1 H1 127.3
N1 C2 C1 109.9(4)
N1 C2 C4 116.0(4)
C1 C2 C4 134.1(4)
N2 C3 C1 108.6(5)
N2 C3 C13 116.8(4)
C1 C3 C13 134.6(5)
N3 C4 C2 108.0(3)
N3 C4 H4A 110.1
C2 C4 H4A 110.1
N3 C4 H4B 110.1
C2 C4 H4B 110.1
H4A C4 H4B 108.4
N3 C5 C6 113.4(3)
N3 C5 H5A 108.9
C6 C5 H5A 108.9
N3 C5 H5B 108.9
C6 C5 H5B 108.9
H5A C5 H5B 107.7
N4 C6 C5 110.9(5)
N4 C6 H6A 109.5
C5 C6 H6A 109.5
N4 C6 H6B 109.5
C5 C6 H6B 109.5
H6A C6 H6B 108.1
N4 C7 C8 110.8(5)
N4 C7 H7A 109.5
C8 C7 H7A 109.5
N4 C7 H7B 109.5
C8 C7 H7B 109.5
H7A C7 H7B 108.1
N5 C8 C7 113.2(5)
N5 C8 H8A 108.9
C7 C8 H8A 108.9
N5 C8 H8B 108.9
C7 C8 H8B 108.9
H8A C8 H8B 107.8
N5 C9 C10 111.4(4)
N5 C9 H9A 109.3
C10 C9 H9A 109.3
N5 C9 H9B 109.3
C10 C9 H9B 109.3
H9A C9 H9B 108.0
N3 C10 C9 110.2(4)
N3 C10 H10A 109.6
C9 C10 H10A 109.6
N3 C10 H10B 109.6
C9 C10 H10B 109.6
H10A C10 H10B 108.1
N4 C11 H11A 109.5
N4 C11 H11B 109.5
H11A C11 H11B 109.5
N4 C11 H11C 109.5
H11A C11 H11C 109.5
H11B C11 H11C 109.5
N5 C12 H12A 109.5
N5 C12 H12B 109.5
H12A C12 H12B 109.5
N5 C12 H12C 109.5
H12A C12 H12C 109.5
H12B C12 H12C 109.5
N6 C13 C3 107.9(4)
N6 C13 H13A 110.1
C3 C13 H13A 110.1
N6 C13 H13B 110.1
C3 C13 H13B 110.1
H13A C13 H13B 108.4
N6 C14 C15 112.4(5)
N6 C14 H14A 109.1
C15 C14 H14A 109.1
N6 C14 H14B 109.1
C15 C14 H14B 109.1
H14A C14 H14B 107.9
N7 C15 C14 111.7(4)
N7 C15 H15A 109.3
C14 C15 H15A 109.3
N7 C15 H15B 109.3
C14 C15 H15B 109.3
H15A C15 H15B 107.9
C17 C16 N7 110.9(4)
C17 C16 H16A 109.5
N7 C16 H16A 109.5
C17 C16 H16B 109.5
N7 C16 H16B 109.5
H16A C16 H16B 108.0
N8 C17 C16 111.6(5)
N8 C17 H17A 109.3
C16 C17 H17A 109.3
N8 C17 H17B 109.3
C16 C17 H17B 109.3
H17A C17 H17B 108.0
N8 C18 C19 111.0(4)
N8 C18 H18A 109.4
C19 C18 H18A 109.4
N8 C18 H18B 109.4
C19 C18 H18B 109.4
H18A C18 H18B 108.0
N6 C19 C18 110.0(4)
N6 C19 H19A 109.7
C18 C19 H19A 109.7
N6 C19 H19B 109.7
C18 C19 H19B 109.7
H19A C19 H19B 108.2
N7 C20 H20A 109.5
N7 C20 H20B 109.5
H20A C20 H20B 109.5
N7 C20 H20C 109.5
H20A C20 H20C 109.5
H20B C20 H20C 109.5
N8 C21 H21A 109.5
N8 C21 H21B 109.5
H21A C21 H21B 109.5
N8 C21 H21C 109.5
H21A C21 H21C 109.5
H21B C21 H21C 109.5
O4 C22 O3 125.8(4)
O4 C22 C23 116.7(4)
O3 C22 C23 117.5(4)
C28 C23 C24 119.4(4)
C28 C23 C22 119.8(5)
C24 C23 C22 120.8(4)
C25 C24 C23 119.9(5)
C25 C24 H24 120.0
C23 C24 H24 120.0
C26 C25 C24 120.0(6)
C26 C25 H25 120.0
C24 C25 H25 120.0
C25 C26 C27 120.9(5)
C25 C26 H26 119.5
C27 C26 H26 119.5
C28 C27 C26 119.3(5)
C28 C27 H27 120.3
C26 C27 H27 120.3
C27 C28 C23 120.4(6)
C27 C28 H28 119.8
C23 C28 H28 119.8
C31 C29 C30 105.4(4)
C31 C29 H29 127.3
C30 C29 H29 127.3
N11 C30 C29 109.0(3)
N11 C30 C32 116.0(4)
C29 C30 C32 134.9(4)
N12 C31 C29 109.3(4)
N12 C31 C41 116.7(4)
C29 C31 C41 133.9(4)
C30 C32 N13 107.8(4)
C30 C32 H32A 110.1
N13 C32 H32A 110.1
C30 C32 H32B 110.1
N13 C32 H32B 110.1
H32A C32 H32B 108.4
N13 C33 C34 114.0(3)
N13 C33 H33A 108.8
C34 C33 H33A 108.8
N13 C33 H33B 108.8
C34 C33 H33B 108.8
H33A C33 H33B 107.6
N14 C34 C33 111.5(3)
N14 C34 H34A 109.3
C33 C34 H34A 109.3
N14 C34 H34B 109.3
C33 C34 H34B 109.3
H34A C34 H34B 108.0
N14 C35 C36 111.3(3)
N14 C35 H35A 109.4
C36 C35 H35A 109.4
N14 C35 H35B 109.4
C36 C35 H35B 109.4
H35A C35 H35B 108.0
N15 C36 C35 111.1(3)
N15 C36 H36A 109.4
C35 C36 H36A 109.4
N15 C36 H36B 109.4
C35 C36 H36B 109.4
H36A C36 H36B 108.0
N15 C37 C38 111.8(3)
N15 C37 H37A 109.3
C38 C37 H37A 109.3
N15 C37 H37B 109.3
C38 C37 H37B 109.3
H37A C37 H37B 107.9
N13 C38 C37 110.7(4)
N13 C38 H38A 109.5
C37 C38 H38A 109.5
N13 C38 H38B 109.5
C37 C38 H38B 109.5
H38A C38 H38B 108.1
N14 C39 H39A 109.5
N14 C39 H39B 109.5
H39A C39 H39B 109.5
N14 C39 H39C 109.5
H39A C39 H39C 109.5
H39B C39 H39C 109.5
N15 C40 H40A 109.5
N15 C40 H40B 109.5
H40A C40 H40B 109.5
N15 C40 H40C 109.5
H40A C40 H40C 109.5
H40B C40 H40C 109.5
N16 C41 C31 108.7(3)
N16 C41 H41A 110.0
C31 C41 H41A 110.0
N16 C41 H41B 110.0
C31 C41 H41B 110.0
H41A C41 H41B 108.3
N16 C42 C43 112.1(3)
N16 C42 H42A 109.2
C43 C42 H42A 109.2
N16 C42 H42B 109.2
C43 C42 H42B 109.2
H42A C42 H42B 107.9
N17 C43 C42 111.8(3)
N17 C43 H43A 109.2
C42 C43 H43A 109.2
N17 C43 H43B 109.2
C42 C43 H43B 109.2
H43A C43 H43B 107.9
N17 C44 C45 110.9(3)
N17 C44 H44A 109.5
C45 C44 H44A 109.5
N17 C44 H44B 109.5
C45 C44 H44B 109.5
H44A C44 H44B 108.0
N18 C45 C44 111.9(3)
N18 C45 H45A 109.2
C44 C45 H45A 109.2
N18 C45 H45B 109.2
C44 C45 H45B 109.2
H45A C45 H45B 107.9
N18 C46 C47 112.4(3)
N18 C46 H46A 109.1
C47 C46 H46A 109.1
N18 C46 H46B 109.1
C47 C46 H46B 109.1
H46A C46 H46B 107.9
N16 C47 C46 110.0(3)
N16 C47 H47A 109.7
C46 C47 H47A 109.7
N16 C47 H47B 109.7
C46 C47 H47B 109.7
H47A C47 H47B 108.2
N17 C48 H48A 109.5
N17 C48 H48B 109.5
H48A C48 H48B 109.5
N17 C48 H48C 109.5
H48A C48 H48C 109.5
H48B C48 H48C 109.5
N18 C49 H49A 109.5
N18 C49 H49B 109.5
H49A C49 H49B 109.5
N18 C49 H49C 109.5
H49A C49 H49C 109.5
H49B C49 H49C 109.5
O7 C50 O8 124.7(4)
O7 C50 C51 118.4(4)
O8 C50 C51 116.9(3)
C56 C51 C52 119.0(4)
C56 C51 C50 120.4(4)
C52 C51 C50 120.7(4)
C53 C52 C51 120.8(4)
C53 C52 H52 119.6
C51 C52 H52 119.6
C52 C53 C54 119.7(4)
C52 C53 H53 120.1
C54 C53 H53 120.1
C55 C54 C53 120.2(4)
C55 C54 H54 119.9
C53 C54 H54 119.9
C54 C55 C56 119.9(4)
C54 C55 H55 120.0
C56 C55 H55 120.0
C51 C56 C55 120.4(4)
C51 C56 H56 119.8
C55 C56 H56 119.8
C69 B1 C75 109.4(3)
C69 B1 C57 112.6(3)
C75 B1 C57 109.2(3)
C69 B1 C63 106.9(3)
C75 B1 C63 110.8(3)
C57 B1 C63 108.1(3)
C99 B2 C93 109.6(4)
C99 B2 C87 111.0(3)
C93 B2 C87 107.2(3)
C99 B2 C81 108.9(3)
C93 B2 C81 109.4(3)
C87 B2 C81 110.7(4)
C105 B3 C111 110.9(4)
C105 B3 C117 109.8(4)
C111 B3 C117 110.1(4)
C105 B3 C123 109.2(4)
C111 B3 C123 108.1(4)
C117 B3 C123 108.7(3)
C129 B4 C141 107.9(3)
C129 B4 C135 107.5(3)
C141 B4 C135 111.2(3)
C129 B4 C147 112.0(3)
C141 B4 C147 110.4(3)
C135 B4 C147 108.0(3)
C58 C57 C62 113.6(4)
C58 C57 B1 125.6(3)
C62 C57 B1 120.8(4)
C59 C58 C57 123.6(4)
C59 C58 H58 118.2
C57 C58 H58 118.2
C60 C59 C58 120.4(4)
C60 C59 H59 119.8
C58 C59 H59 119.8
C59 C60 C61 118.7(4)
C59 C60 H60 120.6
C61 C60 H60 120.6
C60 C61 C62 120.3(4)
C60 C61 H61 119.9
C62 C61 H61 119.9
C61 C62 C57 123.5(4)
C61 C62 H62 118.3
C57 C62 H62 118.3
C68 C63 C64 115.0(4)
C68 C63 B1 125.3(4)
C64 C63 B1 119.8(4)
C65 C64 C63 123.2(4)
C65 C64 H64 118.4
C63 C64 H64 118.4
C64 C65 C66 119.2(5)
C64 C65 H65 120.4
C66 C65 H65 120.4
C67 C66 C65 119.6(4)
C67 C66 H66 120.2
C65 C66 H66 120.2
C66 C67 C68 119.8(4)
C66 C67 H67 120.1
C68 C67 H67 120.1
C63 C68 C67 123.2(4)
C63 C68 H68 118.4
C67 C68 H68 118.4
C70 C69 C74 114.2(4)
C70 C69 B1 124.3(4)
C74 C69 B1 121.1(4)
C69 C70 C71 122.7(4)
C69 C70 H70 118.6
C71 C70 H70 118.6
C72 C71 C70 120.8(4)
C72 C71 H71 119.6
C70 C71 H71 119.6
C73 C72 C71 118.2(4)
C73 C72 H72 120.9
C71 C72 H72 120.9
C72 C73 C74 120.6(4)
C72 C73 H73 119.7
C74 C73 H73 119.7
C73 C74 C69 123.4(4)
C73 C74 H74 118.3
C69 C74 H74 118.3
C80 C75 C76 115.7(4)
C80 C75 B1 124.2(4)
C76 C75 B1 120.1(4)
C77 C76 C75 122.4(4)
C77 C76 H76 118.8
C75 C76 H76 118.8
C76 C77 C78 120.0(4)
C76 C77 H77 120.0
C78 C77 H77 120.0
C79 C78 C77 119.3(4)
C79 C78 H78 120.3
C77 C78 H78 120.3
C78 C79 C80 120.1(5)
C78 C79 H79 119.9
C80 C79 H79 119.9
C79 C80 C75 122.5(4)
C79 C80 H80 118.7
C75 C80 H80 118.7
C86 C81 C82 114.8(4)
C86 C81 B2 120.6(4)
C82 C81 B2 124.6(4)
C83 C82 C81 123.2(5)
C83 C82 H82 118.4
C81 C82 H82 118.4
C84 C83 C82 119.9(5)
C84 C83 H83 120.1
C82 C83 H83 120.1
C83 C84 C85 118.8(4)
C83 C84 H84 120.6
C85 C84 H84 120.6
C84 C85 C86 119.9(5)
C84 C85 H85 120.0
C86 C85 H85 120.0
C81 C86 C85 123.4(5)
C81 C86 H86 118.3
C85 C86 H86 118.3
C88 C87 C92 113.4(4)
C88 C87 B2 124.0(4)
C92 C87 B2 122.7(4)
C89 C88 C87 123.4(4)
C89 C88 H88 118.3
C87 C88 H88 118.3
C90 C89 C88 119.9(5)
C90 C89 H89 120.0
C88 C89 H89 120.0
C91 C90 C89 119.0(5)
C91 C90 H90 120.5
C89 C90 H90 120.5
C92 C91 C90 120.1(4)
C92 C91 H91 119.9
C90 C91 H91 119.9
C91 C92 C87 124.1(4)
C91 C92 H92 117.9
C87 C92 H92 117.9
C94 C93 C98 115.2(4)
C94 C93 B2 123.6(4)
C98 C93 B2 120.8(4)
C95 C94 C93 122.9(4)
C95 C94 H94 118.5
C93 C94 H94 118.5
C96 C95 C94 119.6(4)
C96 C95 H95 120.2
C94 C95 H95 120.2
C97 C96 C95 119.8(4)
C97 C96 H96 120.1
C95 C96 H96 120.1
C96 C97 C98 119.9(4)
C96 C97 H97 120.1
C98 C97 H97 120.1
C97 C98 C93 122.5(4)
C97 C98 H98 118.7
C93 C98 H98 118.7
C100 C99 C104 113.5(4)
C100 C99 B2 125.4(4)
C104 C99 B2 120.9(4)
C101 C100 C99 123.6(4)
C101 C100 H100 118.2
C99 C100 H100 118.2
C102 C101 C100 120.4(4)
C102 C101 H101 119.8
C100 C101 H101 119.8
C103 C102 C101 118.7(4)
C103 C102 H102 120.7
C101 C102 H102 120.7
C102 C103 C104 120.2(4)
C102 C103 H103 119.9
C104 C103 H103 119.9
C103 C104 C99 123.5(4)
C103 C104 H104 118.2
C99 C104 H104 118.2
C110 C105 C106 113.9(4)
C110 C105 B3 123.6(4)
C106 C105 B3 122.4(4)
C107 C106 C105 124.6(4)
C107 C106 H106 117.7
C105 C106 H106 117.7
C106 C107 C108 119.3(5)
C106 C107 H107 120.3
C108 C107 H107 120.3
C109 C108 C107 119.3(5)
C109 C108 H108 120.3
C107 C108 H108 120.3
C108 C109 C110 120.3(5)
C108 C109 H109 119.8
C110 C109 H109 119.8
C105 C110 C109 122.5(5)
C105 C110 H110 118.7
C109 C110 H110 118.7
C112 C111 C116 114.1(4)
C112 C111 B3 124.2(4)
C116 C111 B3 121.6(4)
C113 C112 C111 123.1(4)
C113 C112 H112 118.5
C111 C112 H112 118.5
C114 C113 C112 120.9(4)
C114 C113 H113 119.6
C112 C113 H113 119.6
C113 C114 C115 118.3(4)
C113 C114 H114 120.9
C115 C114 H114 120.9
C114 C115 C116 120.0(4)
C114 C115 H115 120.0
C116 C115 H115 120.0
C115 C116 C111 123.6(5)
C115 C116 H116 118.2
C111 C116 H116 118.2
C122 C117 C118 113.9(4)
C122 C117 B3 122.3(4)
C118 C117 B3 123.7(4)
C119 C118 C117 123.0(5)
C119 C118 H118 118.5
C117 C118 H118 118.5
C120 C119 C118 119.6(4)
C120 C119 H119 120.2
C118 C119 H119 120.2
C121 C120 C119 119.5(4)
C121 C120 H120 120.2
C119 C120 H120 120.2
C120 C121 C122 120.2(5)
C120 C121 H121 119.9
C122 C121 H121 119.9
C121 C122 C117 123.8(5)
C121 C122 H122 118.1
C117 C122 H122 118.1
C128 C123 C124 114.3(4)
C128 C123 B3 124.6(4)
C124 C123 B3 121.1(4)
C125 C124 C123 123.8(5)
C125 C124 H124 118.1
C123 C124 H124 118.1
C126 C125 C124 119.8(5)
C126 C125 H125 120.1
C124 C125 H125 120.1
C125 C126 C127 119.1(5)
C125 C126 H126 120.5
C127 C126 H126 120.5
C126 C127 C128 120.0(5)
C126 C127 H127 120.0
C128 C127 H127 120.0
C123 C128 C127 123.0(4)
C123 C128 H128 118.5
C127 C128 H128 118.5
C134 C129 C130 114.2(4)
C134 C129 B4 122.8(4)
C130 C129 B4 122.9(4)
C131 C130 C129 123.4(5)
C131 C130 H130 118.3
C129 C130 H130 118.3
C130 C131 C132 120.6(5)
C130 C131 H131 119.7
C132 C131 H131 119.7
C131 C132 C133 118.4(5)
C131 C132 H132 120.8
C133 C132 H132 120.8
C132 C133 C134 120.5(5)
C132 C133 H133 119.8
C134 C133 H133 119.8
C133 C134 C129 122.8(5)
C133 C134 H134 118.6
C129 C134 H134 118.6
C136 C135 C140 115.3(3)
C136 C135 B4 120.5(4)
C140 C135 B4 124.0(4)
C137 C136 C135 122.9(4)
C137 C136 H136 118.6
C135 C136 H136 118.6
C138 C137 C136 119.9(4)
C138 C137 H137 120.1
C136 C137 H137 120.1
C137 C138 C139 119.8(4)
C137 C138 H138 120.1
C139 C138 H138 120.1
C138 C139 C140 119.6(4)
C138 C139 H139 120.2
C140 C139 H139 120.2
C139 C140 C135 122.6(4)
C139 C140 H140 118.7
C135 C140 H140 118.7
C142 C141 C146 114.5(4)
C142 C141 B4 122.2(4)
C146 C141 B4 123.2(3)
C143 C142 C141 122.7(4)
C143 C142 H142 118.6
C141 C142 H142 118.6
C144 C143 C142 120.8(4)
C144 C143 H143 119.6
C142 C143 H143 119.6
C143 C144 C145 118.5(4)
C143 C144 H144 120.7
C145 C144 H144 120.7
C146 C145 C144 120.1(4)
C146 C145 H145 119.9
C144 C145 H145 119.9
C145 C146 C141 123.3(4)
C145 C146 H146 118.4
C141 C146 H146 118.4
C152 C147 C148 114.2(4)
C152 C147 B4 121.5(4)
C148 C147 B4 123.9(4)
C149 C148 C147 123.4(4)
C149 C148 H148 118.3
C147 C148 H148 118.3
C150 C149 C148 119.9(4)
C150 C149 H149 120.1
C148 C149 H149 120.1
C151 C150 C149 118.9(4)
C151 C150 H150 120.5
C149 C150 H150 120.5
C150 C151 C152 120.4(4)
C150 C151 H151 119.8
C152 C151 H151 119.8
C151 C152 C147 123.1(4)
C151 C152 H152 118.4
C147 C152 H152 118.4
N21 C153 C154 176.8(11)
C155 C154 C153 111.4(8)
C155 C154 H15F 109.3
C153 C154 H15F 109.3
C155 C154 H15G 109.3
C153 C154 H15G 109.3
H15F C154 H15G 108.0
C154 C155 H15C 109.5
C154 C155 H15D 109.5
H15C C155 H15D 109.5
C154 C155 H15E 109.5
H15C C155 H15E 109.5
H15D C155 H15E 109.5
N22 C156 C157 172(5)
C158 C157 C156 116(3)
C158 C157 H15H 108.2
C156 C157 H15H 108.2
C158 C157 H15I 108.2
C156 C157 H15I 108.2
H15H C157 H15I 107.4
C157 C158 H15J 109.5
C157 C158 H15K 109.5
H15J C158 H15K 109.5
C157 C158 H15L 109.5
H15J C158 H15L 109.5
H15K C158 H15L 109.5

loop_
_geom_bond_atom_site_label_1
_geom_bond_atom_site_label_2
_geom_bond_distance
Fe1 N9 1.757(4)
Fe1 O3 2.001(3)
Fe1 N1 2.101(4)
Fe1 N3 2.192(3)
Fe1 N5 2.215(4)
Fe1 N4 2.254(4)
Fe2 N10 1.764(4)
Fe2 O4 1.997(3)
Fe2 N2 2.050(3)
Fe2 N8 2.175(3)
Fe2 N6 2.231(4)
Fe2 N7 2.245(4)
Fe3 N19 1.770(4)
Fe3 O7 2.033(3)
Fe3 N11 2.089(3)
Fe3 N15 2.207(3)
Fe3 N13 2.223(3)
Fe3 N14 2.253(3)
Fe4 N20 1.778(3)
Fe4 O8 2.020(3)
Fe4 N12 2.060(3)
Fe4 N18 2.173(3)
Fe4 N16 2.236(3)
Fe4 N17 2.275(3)
O1 N9 1.162(5)
O2 N10 1.162(5)
O3 C22 1.267(5)
O4 C22 1.265(6)
O5 N19 1.133(5)
O6 N20 1.156(4)
O7 C50 1.263(5)
O8 C50 1.269(5)
N1 C2 1.350(5)
N1 N2 1.357(5)
N2 C3 1.366(6)
N3 C10 1.456(6)
N3 C4 1.488(6)
N3 C5 1.503(6)
N4 C6 1.463(6)
N4 C11 1.471(6)
N4 C7 1.482(7)
N5 C8 1.475(8)
N5 C12 1.477(8)
N5 C9 1.501(5)
N6 C13 1.465(7)
N6 C14 1.492(8)
N6 C19 1.497(6)
N7 C20 1.456(7)
N7 C15 1.465(7)
N7 C16 1.506(6)
N8 C17 1.456(6)
N8 C21 1.479(6)
N8 C18 1.494(6)
N11 N12 1.357(4)
N11 C30 1.361(5)
N12 C31 1.351(5)
N13 C38 1.480(5)
N13 C32 1.485(5)
N13 C33 1.493(5)
N14 C39 1.473(5)
N14 C34 1.483(5)
N14 C35 1.492(5)
N15 C40 1.477(5)
N15 C36 1.481(5)
N15 C37 1.492(5)
N16 C47 1.480(5)
N16 C41 1.485(5)
N16 C42 1.487(5)
N17 C48 1.478(5)
N17 C43 1.479(5)
N17 C44 1.497(5)
N18 C49 1.482(5)
N18 C45 1.483(5)
N18 C46 1.493(5)
C1 C3 1.379(6)
C1 C2 1.387(7)
C1 H1 0.9500
C2 C4 1.491(6)
C3 C13 1.517(7)
C4 H4A 0.9900
C4 H4B 0.9900
C5 C6 1.534(7)
C5 H5A 0.9900
C5 H5B 0.9900
C6 H6A 0.9900
C6 H6B 0.9900
C7 C8 1.497(9)
C7 H7A 0.9900
C7 H7B 0.9900
C8 H8A 0.9900
C8 H8B 0.9900
C9 C10 1.532(7)
C9 H9A 0.9900
C9 H9B 0.9900
C10 H10A 0.9900
C10 H10B 0.9900
C11 H11A 0.9800
C11 H11B 0.9800
C11 H11C 0.9800
C12 H12A 0.9800
C12 H12B 0.9800
C12 H12C 0.9800
C13 H13A 0.9900
C13 H13B 0.9900
C14 C15 1.522(8)
C14 H14A 0.9900
C14 H14B 0.9900
C15 H15A 0.9900
C15 H15B 0.9900
C16 C17 1.503(8)
C16 H16A 0.9900
C16 H16B 0.9900
C17 H17A 0.9900
C17 H17B 0.9900
C18 C19 1.504(7)
C18 H18A 0.9900
C18 H18B 0.9900
C19 H19A 0.9900
C19 H19B 0.9900
C20 H20A 0.9800
C20 H20B 0.9800
C20 H20C 0.9800
C21 H21A 0.9800
C21 H21B 0.9800
C21 H21C 0.9800
C22 C23 1.481(6)
C23 C28 1.386(7)
C23 C24 1.398(7)
C24 C25 1.387(6)
C24 H24 0.9500
C25 C26 1.365(8)
C25 H25 0.9500
C26 C27 1.390(9)
C26 H26 0.9500
C27 C28 1.383(7)
C27 H27 0.9500
C28 H28 0.9500
C29 C31 1.378(6)
C29 C30 1.389(6)
C29 H29 0.9500
C30 C32 1.483(6)
C31 C41 1.501(6)
C32 H32A 0.9900
C32 H32B 0.9900
C33 C34 1.513(6)
C33 H33A 0.9900
C33 H33B 0.9900
C34 H34A 0.9900
C34 H34B 0.9900
C35 C36 1.509(6)
C35 H35A 0.9900
C35 H35B 0.9900
C36 H36A 0.9900
C36 H36B 0.9900
C37 C38 1.523(6)
C37 H37A 0.9900
C37 H37B 0.9900
C38 H38A 0.9900
C38 H38B 0.9900
C39 H39A 0.9800
C39 H39B 0.9800
C39 H39C 0.9800
C40 H40A 0.9800
C40 H40B 0.9800
C40 H40C 0.9800
C41 H41A 0.9900
C41 H41B 0.9900
C42 C43 1.512(6)
C42 H42A 0.9900
C42 H42B 0.9900
C43 H43A 0.9900
C43 H43B 0.9900
C44 C45 1.514(6)
C44 H44A 0.9900
C44 H44B 0.9900
C45 H45A 0.9900
C45 H45B 0.9900
C46 C47 1.525(6)
C46 H46A 0.9900
C46 H46B 0.9900
C47 H47A 0.9900
C47 H47B 0.9900
C48 H48A 0.9800
C48 H48B 0.9800
C48 H48C 0.9800
C49 H49A 0.9800
C49 H49B 0.9800
C49 H49C 0.9800
C50 C51 1.491(5)
C51 C56 1.379(5)
C51 C52 1.392(6)
C52 C53 1.380(6)
C52 H52 0.9500
C53 C54 1.388(6)
C53 H53 0.9500
C54 C55 1.372(6)
C54 H54 0.9500
C55 C56 1.400(6)
C55 H55 0.9500
C56 H56 0.9500
B1 C69 1.649(7)
B1 C75 1.649(6)
B1 C57 1.655(6)
B1 C63 1.660(6)
B2 C99 1.645(6)
B2 C93 1.646(6)
B2 C87 1.655(7)
B2 C81 1.657(6)
B3 C105 1.644(7)
B3 C111 1.652(7)
B3 C117 1.656(6)
B3 C123 1.661(7)
B4 C129 1.650(6)
B4 C141 1.651(6)
B4 C135 1.653(5)
B4 C147 1.654(6)
C57 C58 1.401(6)
C57 C62 1.403(5)
C58 C59 1.383(6)
C58 H58 0.9500
C59 C60 1.369(6)
C59 H59 0.9500
C60 C61 1.376(6)
C60 H60 0.9500
C61 C62 1.383(6)
C61 H61 0.9500
C62 H62 0.9500
C63 C68 1.391(6)
C63 C64 1.401(6)
C64 C65 1.391(6)
C64 H64 0.9500
C65 C66 1.394(7)
C65 H65 0.9500
C66 C67 1.372(6)
C66 H66 0.9500
C67 C68 1.393(6)
C67 H67 0.9500
C68 H68 0.9500
C69 C70 1.392(6)
C69 C74 1.407(6)
C70 C71 1.395(6)
C70 H70 0.9500
C71 C72 1.376(6)
C71 H71 0.9500
C72 C73 1.375(6)
C72 H72 0.9500
C73 C74 1.379(6)
C73 H73 0.9500
C74 H74 0.9500
C75 C80 1.394(6)
C75 C76 1.406(6)
C76 C77 1.385(6)
C76 H76 0.9500
C77 C78 1.390(7)
C77 H77 0.9500
C78 C79 1.371(7)
C78 H78 0.9500
C79 C80 1.394(6)
C79 H79 0.9500
C80 H80 0.9500
C81 C86 1.380(6)
C81 C82 1.397(6)
C82 C83 1.390(6)
C82 H82 0.9500
C83 C84 1.377(7)
C83 H83 0.9500
C84 C85 1.380(7)
C84 H84 0.9500
C85 C86 1.393(6)
C85 H85 0.9500
C86 H86 0.9500
C87 C88 1.402(6)
C87 C92 1.408(6)
C88 C89 1.390(6)
C88 H88 0.9500
C89 C90 1.378(7)
C89 H89 0.9500
C90 C91 1.373(7)
C90 H90 0.9500
C91 C92 1.371(6)
C91 H91 0.9500
C92 H92 0.9500
C93 C94 1.398(6)
C93 C98 1.407(5)
C94 C95 1.387(6)
C94 H94 0.9500
C95 C96 1.382(6)
C95 H95 0.9500
C96 C97 1.374(7)
C96 H96 0.9500
C97 C98 1.388(6)
C97 H97 0.9500
C98 H98 0.9500
C99 C100 1.400(6)
C99 C104 1.409(6)
C100 C101 1.391(6)
C100 H100 0.9500
C101 C102 1.378(6)
C101 H101 0.9500
C102 C103 1.375(6)
C102 H102 0.9500
C103 C104 1.395(6)
C103 H103 0.9500
C104 H104 0.9500
C105 C110 1.396(6)
C105 C106 1.408(6)
C106 C107 1.369(7)
C106 H106 0.9500
C107 C108 1.377(7)
C107 H107 0.9500
C108 C109 1.375(7)
C108 H108 0.9500
C109 C110 1.399(7)
C109 H109 0.9500
C110 H110 0.9500
C111 C112 1.389(6)
C111 C116 1.389(6)
C112 C113 1.387(6)
C112 H112 0.9500
C113 C114 1.362(6)
C113 H113 0.9500
C114 C115 1.377(7)
C114 H114 0.9500
C115 C116 1.386(7)
C115 H115 0.9500
C116 H116 0.9500
C117 C122 1.400(6)
C117 C118 1.403(6)
C118 C119 1.391(6)
C118 H118 0.9500
C119 C120 1.383(7)
C119 H119 0.9500
C120 C121 1.357(7)
C120 H120 0.9500
C121 C122 1.379(6)
C121 H121 0.9500
C122 H122 0.9500
C123 C128 1.384(6)
C123 C124 1.403(6)
C124 C125 1.379(7)
C124 H124 0.9500
C125 C126 1.369(7)
C125 H125 0.9500
C126 C127 1.377(7)
C126 H126 0.9500
C127 C128 1.400(6)
C127 H127 0.9500
C128 H128 0.9500
C129 C134 1.398(6)
C129 C130 1.404(6)
C130 C131 1.371(7)
C130 H130 0.9500
C131 C132 1.373(8)
C131 H131 0.9500
C132 C133 1.380(8)
C132 H132 0.9500
C133 C134 1.386(6)
C133 H133 0.9500
C134 H134 0.9500
C135 C136 1.401(6)
C135 C140 1.404(6)
C136 C137 1.383(5)
C136 H136 0.9500
C137 C138 1.377(7)
C137 H137 0.9500
C138 C139 1.381(7)
C138 H138 0.9500
C139 C140 1.390(5)
C139 H139 0.9500
C140 H140 0.9500
C141 C142 1.401(5)
C141 C146 1.406(6)
C142 C143 1.389(6)
C142 H142 0.9500
C143 C144 1.379(6)
C143 H143 0.9500
C144 C145 1.385(6)
C144 H144 0.9500
C145 C146 1.385(6)
C145 H145 0.9500
C146 H146 0.9500
C147 C152 1.402(6)
C147 C148 1.403(6)
C148 C149 1.392(6)
C148 H148 0.9500
C149 C150 1.380(7)
C149 H149 0.9500
C150 C151 1.377(6)
C150 H150 0.9500
C151 C152 1.389(6)
C151 H151 0.9500
C152 H152 0.9500
N21 C153 1.107(9)
C153 C154 1.501(12)
C154 C155 1.437(13)
C154 H15F 0.9900
C154 H15G 0.9900
C155 H15C 0.9800
C155 H15D 0.9800
C155 H15E 0.9800
N22 C156 1.16(5)
C156 C157 1.41(5)
C157 C158 1.24(4)
C157 H15H 0.9900
C157 H15I 0.9900
C158 H15J 0.9800
C158 H15K 0.9800
C158 H15L 0.9800
